data_7131461
loop_
_publ_author_name
'El Beyrouti, Nour'
'Houard, Felix'
'Cordier, Marie'
'Trzop, Elzbieta'
'Rigaut, St&#xe9;phane'
'Le Guennic, Boris'
'Bernot, Kevin'
'Norel, Lucie'

_publ_section_title
;
 A photochromic metallacycle with highly anisotropic Dy-F magnetic units.
;
_journal_issue 35
_journal_name_full 'Chemical communications (Cambridge, England)'
_journal_page_first 5265
_journal_page_last 5268
_journal_paper_doi 10.1039/d3cc01037f
_journal_volume 59
_journal_year 2023
_chemical_compound_source 'synthesis as described'
_chemical_formula_moiety 'C162 H94 B4 Dy2 F62 N22 S4'
_chemical_formula_sum 'C162 H94 B4 Dy2 F62 N22 S4'
_chemical_formula_weight 4023.07
_space_group_crystal_system triclinic
_space_group_IT_number 2
_space_group_name_Hall '-P 1'
_space_group_name_H-M_alt 'P -1'
_atom_sites_solution_hydrogens mixed
_audit_update_record
;
2022-09-14 deposited with the CCDC.	2023-03-20 downloaded from the CCDC.
;
_cell_angle_alpha 85.374(2)
_cell_angle_beta 66.379(2)
_cell_angle_gamma 67.884(2)
_cell_formula_units_Z 1
_cell_length_a 16.4364(9)
_cell_length_b 16.9248(11)
_cell_length_c 17.7462(11)
_cell_measurement_reflns_used 9953
_cell_measurement_temperature 150
_cell_measurement_theta_max 27.4464
_cell_measurement_theta_min 2.5128
_cell_measurement_wavelength 0.710730
_cell_volume 4175.9(4)
_computing_cell_refinement 'Bruker APEX2 (Bruker, 2014)'
_computing_data_collection 'Bruker APEX2 (Bruker, 2014)'
_computing_data_reduction 'Bruker APEX2 (Bruker, 2014)'
_computing_molecular_graphics 'SXGRAPH (Farrugia, 1999), Mercury (CSD, 2016)'
_computing_publication_material 'CRYSCALC (T. Roisnel, local program, 2018)'
_computing_structure_refinement 'SHELXL-2018_3 (Sheldrick, 2018)'
_computing_structure_solution 'SHELXT (G. Sheldrick, 2015)'
_diffrn_ambient_temperature 150
_diffrn_detector CCD-LDI-APEX2
_diffrn_measured_fraction_theta_full 0.993
_diffrn_measured_fraction_theta_max 0.970
_diffrn_measurement_device_type 'APEXII Bruker-AXS'
_diffrn_measurement_method 'CCD rotation images, thin slices'
_diffrn_radiation_monochromator graphite
_diffrn_radiation_probe x-ray
_diffrn_radiation_source 'fine-focus sealed tube'
_diffrn_radiation_type MoK\a
_diffrn_radiation_wavelength 0.71073
_diffrn_reflns_av_R_equivalents 0.0328
_diffrn_reflns_av_unetI/netI 0.0446
_diffrn_reflns_limit_h_max 21
_diffrn_reflns_limit_h_min -14
_diffrn_reflns_limit_k_max 21
_diffrn_reflns_limit_k_min -21
_diffrn_reflns_limit_l_max 22
_diffrn_reflns_limit_l_min -23
_diffrn_reflns_number 55110
_diffrn_reflns_theta_full 25.242
_diffrn_reflns_theta_max 27.548
_diffrn_reflns_theta_min 2.277
_exptl_absorpt_coefficient_mu 1.066
_exptl_absorpt_correction_T_max 0.734
_exptl_absorpt_correction_T_min 0.649
_exptl_absorpt_correction_type multi-scan
_exptl_absorpt_process_details
;
  [Sheldrick, G.M. (2014). SADABS Bruker AXS Inc., Madison, Wisconsin, USA]
;
_exptl_crystal_colour blue
_exptl_crystal_density_diffrn 1.600
_exptl_crystal_description prism
_exptl_crystal_F_000 1994
_exptl_crystal_size_max 0.430
_exptl_crystal_size_mid 0.400
_exptl_crystal_size_min 0.290
_refine_diff_density_max 4.368
_refine_diff_density_min -0.991
_refine_diff_density_rms 0.119
_refine_ls_extinction_method none
_refine_ls_goodness_of_fit_ref 1.096
_refine_ls_hydrogen_treatment mixed
_refine_ls_matrix_type full
_refine_ls_number_parameters 1286
_refine_ls_number_reflns 18702
_refine_ls_number_restraints 239
_refine_ls_restrained_S_all 1.101
_refine_ls_R_factor_all 0.0845
_refine_ls_R_factor_gt 0.0504
_refine_ls_shift/su_max 0.012
_refine_ls_shift/su_mean 0.000
_refine_ls_structure_factor_coef Fsqd
_refine_ls_weighting_details 'w=1/[\s^2^(Fo^2^)+(0.0138P)^2^+22.3208P] where P=(Fo^2^+2Fc^2^)/3'
_refine_ls_weighting_scheme calc
_refine_ls_wR_factor_gt 0.0998
_refine_ls_wR_factor_ref 0.1254
_reflns_Friedel_coverage 0.000
_reflns_number_gt 14341
_reflns_number_total 18702
_reflns_threshold_expression >2sigma(I)
_cod_data_source_file d3cc01037f2.cif
_cod_data_source_block NB211
_cod_depositor_comments 'Adding full bibliography for 7131461--7131464.cif.'
_cod_database_code 7131461

loop_
_space_group_symop_operation_xyz
'x, y, z'
'-x, -y, -z'

loop_
_atom_site_label
_atom_site_type_symbol
_atom_site_fract_x
_atom_site_fract_y
_atom_site_fract_z
_atom_site_U_iso_or_equiv
_atom_site_adp_type
_atom_site_occupancy
_atom_site_site_symmetry_order
_atom_site_calc_flag
_atom_site_refinement_flags_posn
_atom_site_refinement_flags_adp
_atom_site_refinement_flags_occupancy
_atom_site_disorder_assembly
_atom_site_disorder_group
Dy1 Dy 0.28642(2) 0.75660(2) 0.05677(2) 0.02588(6) Uani 1 1 d . . . . .
S1 S 0.45268(12) 0.88227(10) 0.22713(9) 0.0448(3) Uani 1 1 d . . . . .
S2 S 0.62369(10) 0.98204(9) 0.15882(8) 0.0364(3) Uani 1 1 d . . . . .
F1 F 0.37852(19) 0.82393(17) 0.02737(16) 0.0311(6) Uani 1 1 d . . . . .
F2 F 0.5446(3) 0.7343(2) 0.4851(2) 0.0528(9) Uani 1 1 d . . . . .
F3 F 0.4878(2) 0.8618(2) 0.54521(18) 0.0498(8) Uani 1 1 d . . . . .
F4 F 0.7209(3) 0.7259(2) 0.4314(2) 0.0666(11) Uani 1 1 d . . . . .
F5 F 0.6566(3) 0.7980(3) 0.5502(2) 0.0639(11) Uani 1 1 d . . . . .
F6 F 0.7718(2) 0.8557(3) 0.3896(2) 0.0678(12) Uani 1 1 d . . . . .
F7 F 0.6408(3) 0.9434(3) 0.4819(2) 0.0609(10) Uani 1 1 d . . . . .
N1 N 0.1586(3) 0.6545(3) 0.0129(2) 0.0301(9) Uani 1 1 d . . . . .
N2 N 0.2275(3) 0.6878(2) -0.0186(2) 0.0259(8) Uani 1 1 d . . . . .
N3 N 0.3776(3) 0.7290(2) -0.1062(2) 0.0257(8) Uani 1 1 d . . . . .
N4 N 0.0714(3) 0.7263(3) 0.1563(2) 0.0317(9) Uani 1 1 d . . . . .
N5 N 0.1191(3) 0.7791(2) 0.1461(2) 0.0280(8) Uani 1 1 d . . . . .
N6 N 0.1844(3) 0.9016(2) 0.1495(2) 0.0291(8) Uani 1 1 d . . . . .
N7 N 0.2124(3) 0.5859(2) 0.1231(2) 0.0307(9) Uani 1 1 d . . . . .
N8 N 0.2853(3) 0.6144(2) 0.1006(2) 0.0279(8) Uani 1 1 d . . . . .
N9 N 0.4467(3) 0.6419(3) 0.0550(2) 0.0297(9) Uani 1 1 d . . . . .
N11 N 0.2859(3) 0.7452(2) 0.2042(2) 0.0268(8) Uani 1 1 d . . . . .
N12 N 0.1973(3) 0.8737(2) -0.0178(2) 0.0245(8) Uani 1 1 d . . . . .
C1 C 0.1421(4) 0.6303(3) -0.0485(3) 0.0334(11) Uani 1 1 d . . . . .
H1 H 0.096703 0.605623 -0.042080 0.040 Uiso 1 1 calc R U . . .
C2 C 0.2021(3) 0.6475(3) -0.1219(3) 0.0312(10) Uani 1 1 d . . . . .
H2 H 0.206707 0.637769 -0.175651 0.037 Uiso 1 1 calc R U . . .
C3 C 0.2553(3) 0.6826(3) -0.1001(3) 0.0245(9) Uani 1 1 d . . . . .
C4 C 0.3348(3) 0.7098(3) -0.1487(3) 0.0257(9) Uani 1 1 d . . . . .
C5 C 0.3651(4) 0.7135(3) -0.2335(3) 0.0352(11) Uani 1 1 d . . . . .
H5 H 0.333612 0.699481 -0.262042 0.042 Uiso 1 1 calc R U . . .
C6 C 0.4417(4) 0.7377(4) -0.2757(3) 0.0453(14) Uani 1 1 d . . . . .
H6 H 0.463638 0.740919 -0.333704 0.054 Uiso 1 1 calc R U . . .
C7 C 0.4862(4) 0.7571(4) -0.2324(3) 0.0392(12) Uani 1 1 d . . . . .
H7 H 0.539610 0.773384 -0.260123 0.047 Uiso 1 1 calc R U . . .
C8 C 0.4514(3) 0.7524(3) -0.1481(3) 0.0310(10) Uani 1 1 d . . . . .
H8 H 0.481598 0.766549 -0.118350 0.037 Uiso 1 1 calc R U . . .
C9 C -0.0174(4) 0.7625(4) 0.2157(3) 0.0401(12) Uani 1 1 d . . . . .
H9 H -0.064976 0.738295 0.234493 0.048 Uiso 1 1 calc R U . . .
C10 C -0.0279(4) 0.8398(3) 0.2446(3) 0.0406(12) Uani 1 1 d . . . . .
H10 H -0.083055 0.879363 0.286305 0.049 Uiso 1 1 calc R U . . .
C11 C 0.0595(3) 0.8481(3) 0.1996(3) 0.0297(10) Uani 1 1 d . . . . .
C12 C 0.0935(3) 0.9157(3) 0.2022(3) 0.0305(10) Uani 1 1 d . . . . .
C13 C 0.0369(4) 0.9893(3) 0.2561(3) 0.0453(14) Uani 1 1 d . . . . .
H13 H -0.027520 0.998377 0.292038 0.054 Uiso 1 1 calc R U . . .
C14 C 0.0752(5) 1.0485(4) 0.2568(4) 0.0552(17) Uani 1 1 d . . . . .
H14 H 0.037763 1.098795 0.293622 0.066 Uiso 1 1 calc R U . . .
C15 C 0.1680(5) 1.0345(3) 0.2039(4) 0.0502(15) Uani 1 1 d . . . . .
H15 H 0.196206 1.074401 0.203458 0.060 Uiso 1 1 calc R U . . .
C16 C 0.2195(4) 0.9603(3) 0.1510(3) 0.0371(12) Uani 1 1 d . . . . .
H16 H 0.283463 0.950966 0.113734 0.045 Uiso 1 1 calc R U . . .
C17 C 0.2398(4) 0.5078(3) 0.1509(3) 0.0391(12) Uani 1 1 d . . . . .
H17 H 0.201713 0.473953 0.170065 0.047 Uiso 1 1 calc R U . . .
C18 C 0.3300(4) 0.4847(3) 0.1472(3) 0.0395(12) Uani 1 1 d . . . . .
H18 H 0.366460 0.433474 0.163499 0.047 Uiso 1 1 calc R U . . .
C19 C 0.3572(4) 0.5533(3) 0.1143(3) 0.0290(10) Uani 1 1 d . . . . .
C20 C 0.4450(4) 0.5691(3) 0.0918(3) 0.0309(10) Uani 1 1 d . . . . .
C21 C 0.5235(4) 0.5130(3) 0.1068(3) 0.0413(13) Uani 1 1 d . . . . .
H21 H 0.521083 0.462006 0.132470 0.050 Uiso 1 1 calc R U . . .
C22 C 0.6032(4) 0.5313(4) 0.0847(4) 0.0457(14) Uani 1 1 d . . . . .
H22 H 0.656956 0.493438 0.094663 0.055 Uiso 1 1 calc R U . . .
C23 C 0.6051(4) 0.6061(4) 0.0472(4) 0.0473(14) Uani 1 1 d . . . . .
H23 H 0.659967 0.620542 0.031023 0.057 Uiso 1 1 calc R U . . .
C24 C 0.5252(4) 0.6593(4) 0.0341(3) 0.0374(12) Uani 1 1 d . . . . .
H24 H 0.526284 0.710813 0.008877 0.045 Uiso 1 1 calc R U . . .
C25 C 0.2379(3) 0.7082(3) 0.2658(3) 0.0305(10) Uani 1 1 d . . . . .
H25 H 0.197531 0.684994 0.257293 0.037 Uiso 1 1 calc R U . . .
C26 C 0.2447(4) 0.7021(3) 0.3417(3) 0.0378(12) Uani 1 1 d . . . . .
H26 H 0.210523 0.674196 0.383680 0.045 Uiso 1 1 calc R U . . .
C27 C 0.3005(4) 0.7366(4) 0.3553(3) 0.0407(12) Uani 1 1 d . . . . .
H27 H 0.305668 0.732671 0.407055 0.049 Uiso 1 1 calc R U . . .
C28 C 0.3506(4) 0.7777(3) 0.2932(3) 0.0332(11) Uani 1 1 d . . . . .
C29 C 0.3405(3) 0.7788(3) 0.2182(3) 0.0294(10) Uani 1 1 d . . . . .
H29 H 0.374878 0.805223 0.174562 0.035 Uiso 1 1 calc R U . . .
C30 C 0.4116(4) 0.8169(3) 0.3027(3) 0.0360(11) Uani 1 1 d . . . . .
C31 C 0.4437(4) 0.8065(4) 0.3637(3) 0.0430(13) Uani 1 1 d . . . . .
H31 H 0.424712 0.774377 0.409378 0.052 Uiso 1 1 calc R U . . .
C32 C 0.5081(4) 0.8477(4) 0.3537(3) 0.0409(13) Uani 1 1 d D . . . .
C33 C 0.6168(6) 0.9004(6) 0.2370(15) 0.0343(9) Uani 0.208(3) 1 d D . P A 1
C34 C 0.6808(10) 0.8058(7) 0.2021(13) 0.0343(9) Uani 0.208(3) 1 d D . P A 1
H34A H 0.672681 0.768273 0.247344 0.051 Uiso 0.208(3) 1 calc R U P A 1
H34B H 0.748176 0.799559 0.175600 0.051 Uiso 0.208(3) 1 calc R U P A 1
H34C H 0.661948 0.789949 0.161534 0.051 Uiso 0.208(3) 1 calc R U P A 1
C35 C 0.5120(6) 0.9169(6) 0.2865(16) 0.0343(9) Uani 0.208(3) 1 d D . P A 1
C44 C 0.4489(10) 1.0113(7) 0.3137(16) 0.0343(9) Uani 0.208(3) 1 d D . P A 1
H44A H 0.480929 1.037723 0.333975 0.051 Uiso 0.208(3) 1 calc R U P A 1
H44B H 0.387235 1.016104 0.357884 0.051 Uiso 0.208(3) 1 calc R U P A 1
H44C H 0.438112 1.040704 0.266680 0.051 Uiso 0.208(3) 1 calc R U P A 1
C33B C 0.6038(6) 0.9056(6) 0.2364(10) 0.0343(9) Uani 0.311(3) 1 d D . P A 2
C34B C 0.6688(8) 0.8153(6) 0.1900(8) 0.0343(9) Uani 0.311(3) 1 d D . P A 2
H34D H 0.667581 0.771742 0.229974 0.051 Uiso 0.311(3) 1 calc R U P A 2
H34E H 0.734739 0.812380 0.160300 0.051 Uiso 0.311(3) 1 calc R U P A 2
H34F H 0.645144 0.804784 0.150707 0.051 Uiso 0.311(3) 1 calc R U P A 2
C35B C 0.5007(6) 0.9172(6) 0.2878(11) 0.0343(9) Uani 0.311(3) 1 d D . P A 2
C44B C 0.4374(8) 1.0070(6) 0.3309(10) 0.0343(9) Uani 0.311(3) 1 d D . P A 2
H44D H 0.462904 1.019981 0.367637 0.051 Uiso 0.311(3) 1 calc R U P A 2
H44E H 0.371942 1.009763 0.363263 0.051 Uiso 0.311(3) 1 calc R U P A 2
H44F H 0.436701 1.048893 0.289445 0.051 Uiso 0.311(3) 1 calc R U P A 2
C33C C 0.5630(5) 0.9513(4) 0.2659(6) 0.0343(9) Uani 0.481(3) 1 d D . P A 3
C34C C 0.4701(6) 1.0278(5) 0.3170(6) 0.0343(9) Uani 0.481(3) 1 d D . P A 3
H34G H 0.421833 1.037543 0.294477 0.051 Uiso 0.481(3) 1 calc R U P A 3
H34H H 0.484671 1.079365 0.313879 0.051 Uiso 0.481(3) 1 calc R U P A 3
H34I H 0.445276 1.014772 0.374664 0.051 Uiso 0.481(3) 1 calc R U P A 3
C35C C 0.5491(5) 0.8686(4) 0.2617(5) 0.0343(9) Uani 0.481(3) 1 d D . P A 3
C44C C 0.6396(6) 0.7961(5) 0.2061(6) 0.0343(9) Uani 0.481(3) 1 d D . P A 3
H44G H 0.667854 0.816750 0.152356 0.051 Uiso 0.481(3) 1 calc R U P A 3
H44H H 0.622965 0.748339 0.198460 0.051 Uiso 0.481(3) 1 calc R U P A 3
H44I H 0.685880 0.776787 0.231765 0.051 Uiso 0.481(3) 1 calc R U P A 3
C36 C 0.6453(4) 0.9264(3) 0.2991(3) 0.0372(12) Uani 1 1 d . . . . .
C37 C 0.6272(4) 0.8886(3) 0.3701(3) 0.0327(10) Uani 1 1 d . . . . .
C38 C 0.5583(4) 0.8486(3) 0.3978(3) 0.0335(11) Uani 1 1 d . . . . .
C39 C 0.5575(4) 0.8090(4) 0.4771(3) 0.0399(12) Uani 1 1 d . . . . .
C40 C 0.6544(4) 0.8001(4) 0.4756(3) 0.0450(14) Uani 1 1 d . . . . .
C41 C 0.6770(4) 0.8744(4) 0.4277(3) 0.0419(13) Uani 1 1 d . . . . .
C42 C 0.7126(4) 0.9644(3) 0.2568(3) 0.0369(11) Uani 1 1 d . . . . .
H42 H 0.755248 0.969228 0.278176 0.044 Uiso 1 1 calc R U . . .
C43 C 0.7119(4) 0.9936(3) 0.1835(3) 0.0329(11) Uani 1 1 d . . . . .
C45 C 0.7749(3) 1.0337(3) 0.1275(3) 0.0289(10) Uani 1 1 d . . . . .
C46 C 0.1409(4) 0.9722(3) -0.1338(3) 0.0353(11) Uani 1 1 d . . . . .
H46 H 0.121409 1.005754 -0.173560 0.042 Uiso 1 1 calc R U . . .
C47 C 0.0864(4) 0.9297(3) -0.0824(3) 0.0372(12) Uani 1 1 d . . . . .
H47 H 0.028487 0.934017 -0.085335 0.045 Uiso 1 1 calc R U . . .
C48 C 0.1176(3) 0.8802(3) -0.0260(3) 0.0284(10) Uani 1 1 d . . . . .
H48 H 0.080728 0.849425 0.008392 0.034 Uiso 1 1 calc R U . . .
C49 C 0.2480(3) 0.9179(3) -0.0666(3) 0.0273(9) Uani 1 1 d . . . . .
H49 H 0.302760 0.916116 -0.059152 0.033 Uiso 1 1 calc R U . . .
B1 B 0.1223(4) 0.6390(4) 0.1062(3) 0.0312(12) Uani 1 1 d . . . . .
H1B H 0.074380 0.603733 0.118799 0.037 Uiso 1 1 d . U . . .
F8 F 0.0621(9) 0.3116(7) 0.6195(6) 0.0448(9) Uani 0.434(3) 1 d . U P B 1
F9 F -0.0725(6) 0.4207(6) 0.6583(6) 0.0448(9) Uani 0.434(3) 1 d . U P B 1
F10 F -0.0102(7) 0.3707(8) 0.5344(8) 0.0448(9) Uani 0.434(3) 1 d . U P B 1
F8B F 0.0224(12) 0.3386(10) 0.6491(10) 0.0448(9) Uani 0.227(3) 1 d . U P B 2
F9B F -0.0960(11) 0.4458(10) 0.6419(10) 0.0448(9) Uani 0.227(3) 1 d . U P B 2
F10B F 0.0150(13) 0.3514(12) 0.5288(14) 0.0448(9) Uani 0.227(3) 1 d . U P B 2
F8C F 0.0697(11) 0.2996(9) 0.5981(8) 0.0448(9) Uani 0.339(3) 1 d . U P B 3
F9C F -0.0520(8) 0.3989(7) 0.6821(7) 0.0448(9) Uani 0.339(3) 1 d . U P B 3
F10C F -0.0348(9) 0.3752(9) 0.5595(8) 0.0448(9) Uani 0.339(3) 1 d . U P B 3
F11 F 0.3256(13) 0.3675(8) 0.3727(11) 0.0688(14) Uani 0.259(3) 1 d D . P C 1
F12 F 0.2607(10) 0.4848(11) 0.3315(9) 0.0688(14) Uani 0.259(3) 1 d D . P C 1
F13 F 0.3502(11) 0.4798(11) 0.3946(9) 0.0688(14) Uani 0.259(3) 1 d D . P C 1
F11B F 0.3512(9) 0.3735(7) 0.3951(8) 0.0688(14) Uani 0.316(3) 1 d D . P C 2
F12B F 0.2606(9) 0.4310(10) 0.3339(6) 0.0688(14) Uani 0.316(3) 1 d D . P C 2
F13B F 0.3236(11) 0.5063(8) 0.3673(9) 0.0688(14) Uani 0.316(3) 1 d D . P C 2
F11C F 0.3684(7) 0.4072(7) 0.4087(6) 0.0688(14) Uani 0.425(3) 1 d . . P C 3
F12C F 0.2936(9) 0.3900(7) 0.3389(6) 0.0688(14) Uani 0.425(3) 1 d . . P C 3
F13C F 0.2948(9) 0.5131(7) 0.3513(6) 0.0688(14) Uani 0.425(3) 1 d . . P C 3
F14 F -0.1421(12) 0.7593(11) 1.0207(9) 0.0568(9) Uani 0.241(3) 1 d . U P D 1
F15 F -0.0301(11) 0.7962(11) 0.9486(10) 0.0568(9) Uani 0.241(3) 1 d . U P D 1
F16 F -0.1704(12) 0.8821(10) 0.9724(10) 0.0568(9) Uani 0.241(3) 1 d . U P D 1
F14B F -0.2007(3) 0.8528(4) 0.9956(4) 0.0568(9) Uani 0.497(3) 1 d D U P D 2
F15B F -0.0986(5) 0.7268(3) 0.9992(4) 0.0568(9) Uani 0.497(3) 1 d D U P D 2
F16B F -0.0478(4) 0.8248(4) 0.9351(5) 0.0568(9) Uani 0.497(3) 1 d D U P D 2
F14C F -0.2092(10) 0.8119(10) 1.0126(9) 0.0568(9) Uani 0.262(3) 1 d . . P D 3
F15C F -0.0702(11) 0.7344(9) 0.9955(10) 0.0568(9) Uani 0.262(3) 1 d . . P D 3
F16C F -0.0917(12) 0.8538(9) 0.9405(9) 0.0568(9) Uani 0.262(3) 1 d . . P D 3
F17 F -0.3394(6) 0.8412(6) 0.8012(7) 0.0694(13) Uani 0.508(3) 1 d . . P E 1
F18 F -0.3263(6) 0.7085(6) 0.8228(7) 0.0694(13) Uani 0.508(3) 1 d . . P E 1
F19 F -0.2630(6) 0.7428(6) 0.6983(6) 0.0694(13) Uani 0.508(3) 1 d . . P E 1
F17B F -0.3492(15) 0.7471(15) 0.8643(17) 0.0694(13) Uani 0.193(3) 1 d . . P E 2
F18B F -0.2659(15) 0.6889(14) 0.7316(18) 0.0694(13) Uani 0.193(3) 1 d . . P E 2
F19B F -0.3101(16) 0.8224(17) 0.7575(18) 0.0694(13) Uani 0.193(3) 1 d . . P E 2
F17C F -0.3575(7) 0.8198(8) 0.8322(9) 0.0694(13) Uani 0.299(3) 1 d D . P E 3
F18C F -0.3007(11) 0.6857(7) 0.7924(13) 0.0694(13) Uani 0.299(3) 1 d D . P E 3
F19C F -0.2739(11) 0.7772(10) 0.7076(7) 0.0694(13) Uani 0.299(3) 1 d D . P E 3
F20 F 0.4808(4) 0.4167(4) 0.5883(5) 0.087(3) Uani 0.754(11) 1 d . U P F 1
F21 F 0.4558(3) 0.5427(4) 0.6188(5) 0.067(2) Uani 0.754(11) 1 d . U P F 1
F22 F 0.4823(4) 0.4471(7) 0.7005(4) 0.097(3) Uani 0.754(11) 1 d . U P F 1
F20B F 0.4617(15) 0.4997(18) 0.5832(14) 0.088(7) Uani 0.246(11) 1 d . U P F 2
F21B F 0.4600(14) 0.5141(15) 0.7004(13) 0.078(7) Uani 0.246(11) 1 d . U P F 2
F22B F 0.4881(12) 0.3970(11) 0.6559(15) 0.071(6) Uani 0.246(11) 1 d . U P F 2
F23 F 0.2236(2) 0.3753(2) 0.9041(2) 0.0534(9) Uani 1 1 d . . . . .
F24 F 0.0802(3) 0.4643(2) 0.9273(2) 0.0593(10) Uani 1 1 d . . . . .
F25 F 0.1434(3) 0.3540(2) 0.8436(2) 0.0529(9) Uani 1 1 d . . . . .
F26 F -0.0760(8) 0.9258(7) 0.5355(7) 0.042(3) Uani 0.387(3) 1 d . U P G -1
F27 F 0.0336(8) 0.8096(8) 0.4201(8) 0.044(5) Uani 0.387(3) 1 d . U P G -1
F28 F 0.0592(10) 0.9147(8) 0.4220(7) 0.030(2) Uani 0.387(3) 1 d . U P G -1
F26B F -0.0747(12) 0.9057(10) 0.5178(11) 0.045(4) Uani 0.268(3) 1 d . U P G -2
F27B F 0.0133(15) 0.8106(10) 0.4336(12) 0.014(3) Uani 0.268(3) 1 d . U P G -2
F28B F 0.0316(12) 0.9335(10) 0.4404(10) 0.049(5) Uani 0.268(3) 1 d . U P G -2
F26C F -0.0470(8) 0.9293(7) 0.5048(7) 0.041(2) Uani 0.345(3) 1 d . U P G -3
F27C F -0.0131(9) 0.8194(8) 0.4534(7) 0.045(4) Uani 0.345(3) 1 d . U P G -3
F28C F 0.0932(9) 0.8981(8) 0.4024(8) 0.054(4) Uani 0.345(3) 1 d . U P G -3
F29 F 0.2125(5) 0.8711(5) 0.6962(4) 0.0500(9) Uani 0.524(3) 1 d D . P H 1
F30 F 0.3290(5) 0.8135(4) 0.5798(4) 0.0500(9) Uani 0.524(3) 1 d D . P H 1
F31 F 0.2278(6) 0.9421(4) 0.5869(5) 0.0500(9) Uani 0.524(3) 1 d D . P H 1
F29B F 0.2035(7) 0.9023(7) 0.6810(5) 0.0500(9) Uani 0.326(3) 1 d D . P H 2
F30B F 0.3270(8) 0.7980(5) 0.6015(6) 0.0500(9) Uani 0.326(3) 1 d D . P H 2
F31B F 0.2695(8) 0.9153(6) 0.5496(6) 0.0500(9) Uani 0.326(3) 1 d D . P H 2
F29C F 0.2496(19) 0.8582(19) 0.6793(19) 0.0500(9) Uani 0.149(3) 1 d . . P H 3
F30C F 0.3223(18) 0.8483(17) 0.5505(16) 0.0500(9) Uani 0.149(3) 1 d . . P H 3
F31C F 0.1913(18) 0.9550(16) 0.6259(17) 0.0500(9) Uani 0.149(3) 1 d . . P H 3
C50 C 0.0998(3) 0.5623(3) 0.6023(3) 0.0280(10) Uani 1 1 d . . . . .
C51 C 0.0455(4) 0.5113(3) 0.6244(3) 0.0307(10) Uani 1 1 d . . . . .
H51 H -0.006894 0.523398 0.676730 0.037 Uiso 1 1 calc R U . . .
C52 C 0.0658(4) 0.4432(3) 0.5723(3) 0.0361(11) Uani 1 1 d . . . . .
C53 C 0.1427(4) 0.4228(3) 0.4960(3) 0.0409(13) Uani 1 1 d . . . . .
H53 H 0.156597 0.376226 0.460381 0.049 Uiso 1 1 calc R U . . .
C54 C 0.1988(4) 0.4714(3) 0.4729(3) 0.0360(11) Uani 1 1 d . . . . .
C55 C 0.0096(5) 0.3871(4) 0.5984(4) 0.0457(14) Uani 1 1 d . . . . .
C56 C 0.1767(4) 0.5401(3) 0.5249(3) 0.0325(10) Uani 1 1 d . . . . .
H56 H 0.215278 0.573546 0.507270 0.039 Uiso 1 1 calc R U . . .
C57 C 0.2845(5) 0.4477(4) 0.3929(4) 0.0570(17) Uani 1 1 d D . . . .
C58 C -0.0145(3) 0.6783(3) 0.7395(3) 0.0300(10) Uani 1 1 d . . . . .
C59 C -0.0240(3) 0.7126(3) 0.8137(3) 0.0312(10) Uani 1 1 d . . . . .
H59 H 0.032436 0.704340 0.821576 0.037 Uiso 1 1 calc R U . . .
C60 C -0.1125(4) 0.7579(3) 0.8759(3) 0.0385(12) Uani 1 1 d . . . . .
C61 C -0.1965(4) 0.7705(3) 0.8669(4) 0.0438(13) Uani 1 1 d . . . . .
H61 H -0.257275 0.799848 0.909750 0.053 Uiso 1 1 calc R U . . .
C62 C -0.1895(4) 0.7394(3) 0.7940(4) 0.0438(13) Uani 1 1 d . . . . .
C63 C -0.1011(4) 0.6950(3) 0.7320(3) 0.0368(11) Uani 1 1 d . . . . .
H63 H -0.098982 0.675063 0.682515 0.044 Uiso 1 1 calc R U . . .
C64 C -0.1153(3) 0.7926(3) 0.9538(3) 0.0504(14) Uani 1 1 d D U . . .
C65 C -0.2802(4) 0.7558(4) 0.7831(5) 0.0616(19) Uani 1 1 d D . . . .
C66 C 0.1688(3) 0.5726(3) 0.7037(3) 0.0269(9) Uani 1 1 d . . . . .
C67 C 0.2672(3) 0.5539(3) 0.6661(3) 0.0298(10) Uani 1 1 d . . . . .
H67 H 0.291274 0.583859 0.620209 0.036 Uiso 1 1 calc R U . . .
C68 C 0.3314(3) 0.4924(3) 0.6939(3) 0.0328(10) Uani 1 1 d . . . . .
C69 C 0.2995(4) 0.4468(3) 0.7605(3) 0.0340(11) Uani 1 1 d . . . . .
H69 H 0.343190 0.405123 0.779543 0.041 Uiso 1 1 calc R U . . .
C70 C 0.2020(3) 0.4639(3) 0.7983(3) 0.0303(10) Uani 1 1 d . . . . .
C71 C 0.1387(3) 0.5253(3) 0.7703(3) 0.0289(10) Uani 1 1 d . . . . .
H71 H 0.072333 0.535559 0.797339 0.035 Uiso 1 1 calc R U . . .
C72 C 0.4365(4) 0.4754(4) 0.6522(4) 0.0465(14) Uani 1 1 d . . . . .
C73 C 0.1627(4) 0.4150(3) 0.8681(3) 0.0379(12) Uani 1 1 d . . . . .
C74 C 0.1139(3) 0.7139(3) 0.6182(3) 0.0286(10) Uani 1 1 d . . . . .
C75 C 0.0694(3) 0.7529(3) 0.5645(3) 0.0294(10) Uani 1 1 d . . . . .
H75 H 0.032992 0.727444 0.552390 0.035 Uiso 1 1 calc R U . . .
C76 C 0.0766(4) 0.8272(3) 0.5285(3) 0.0410(9) Uani 1 1 d . U . . .
C77 C 0.1314(4) 0.8649(3) 0.5425(3) 0.0336(11) Uani 1 1 d . . . . .
H77 H 0.137447 0.915224 0.517305 0.040 Uiso 1 1 calc R U . . .
C78 C 0.1770(4) 0.8272(3) 0.5943(3) 0.0329(10) Uani 1 1 d . . . . .
C79 C 0.1672(3) 0.7538(3) 0.6320(3) 0.0280(10) Uani 1 1 d . . . . .
H79 H 0.198045 0.730349 0.668444 0.034 Uiso 1 1 calc R U . . .
C80 C 0.0222(4) 0.8683(4) 0.4754(3) 0.0410(9) Uani 1 1 d . U . . .
C81 C 0.2380(4) 0.8642(4) 0.6100(4) 0.0452(13) Uani 1 1 d . . . . .
B2 B 0.0910(4) 0.6328(3) 0.6663(3) 0.0278(11) Uani 1 1 d . . . . .

loop_
_atom_site_aniso_label
_atom_site_aniso_U_11
_atom_site_aniso_U_22
_atom_site_aniso_U_33
_atom_site_aniso_U_23
_atom_site_aniso_U_13
_atom_site_aniso_U_12
Dy1 0.02765(11) 0.02806(11) 0.02277(11) 0.00472(8) -0.01235(8) -0.00948(8)
S1 0.0664(10) 0.0565(9) 0.0410(7) 0.0198(6) -0.0381(7) -0.0395(8)
S2 0.0443(7) 0.0444(7) 0.0309(6) 0.0185(5) -0.0200(6) -0.0254(6)
F1 0.0324(15) 0.0359(15) 0.0269(14) 0.0028(11) -0.0146(12) -0.0121(12)
F2 0.067(2) 0.053(2) 0.062(2) 0.0335(17) -0.0397(19) -0.0378(18)
F3 0.0445(19) 0.076(2) 0.0292(16) 0.0113(15) -0.0114(14) -0.0286(17)
F4 0.049(2) 0.064(2) 0.078(3) 0.032(2) -0.028(2) -0.0140(19)
F5 0.070(2) 0.102(3) 0.055(2) 0.049(2) -0.046(2) -0.055(2)
F6 0.041(2) 0.109(3) 0.066(2) 0.053(2) -0.0305(18) -0.041(2)
F7 0.092(3) 0.082(3) 0.0416(19) 0.0238(18) -0.038(2) -0.059(2)
N1 0.031(2) 0.035(2) 0.030(2) 0.0084(17) -0.0171(18) -0.0139(18)
N2 0.030(2) 0.0278(19) 0.0245(19) 0.0085(15) -0.0151(16) -0.0120(16)
N3 0.0243(19) 0.0238(18) 0.0260(19) 0.0023(15) -0.0118(16) -0.0042(15)
N4 0.028(2) 0.036(2) 0.031(2) 0.0105(17) -0.0126(17) -0.0129(18)
N5 0.030(2) 0.030(2) 0.0240(19) 0.0075(15) -0.0123(16) -0.0108(17)
N6 0.038(2) 0.0256(19) 0.0235(19) 0.0063(15) -0.0153(17) -0.0098(17)
N7 0.037(2) 0.031(2) 0.027(2) 0.0064(16) -0.0146(18) -0.0154(18)
N8 0.036(2) 0.0252(19) 0.0250(19) 0.0023(15) -0.0159(17) -0.0095(17)
N9 0.028(2) 0.034(2) 0.0229(19) -0.0018(16) -0.0129(16) -0.0033(17)
N11 0.030(2) 0.0213(18) 0.0257(19) 0.0007(15) -0.0115(16) -0.0048(16)
N12 0.027(2) 0.0231(18) 0.0184(17) 0.0008(14) -0.0066(15) -0.0062(15)
C1 0.031(3) 0.033(3) 0.044(3) 0.007(2) -0.023(2) -0.014(2)
C2 0.034(3) 0.031(2) 0.032(2) 0.0049(19) -0.021(2) -0.007(2)
C3 0.028(2) 0.022(2) 0.026(2) 0.0048(17) -0.0165(19) -0.0061(18)
C4 0.024(2) 0.023(2) 0.025(2) 0.0007(17) -0.0119(18) -0.0014(18)
C5 0.035(3) 0.045(3) 0.026(2) 0.001(2) -0.015(2) -0.012(2)
C6 0.038(3) 0.071(4) 0.020(2) 0.006(2) -0.009(2) -0.018(3)
C7 0.025(3) 0.054(3) 0.032(3) 0.006(2) -0.004(2) -0.017(2)
C8 0.025(2) 0.037(3) 0.028(2) 0.000(2) -0.0086(19) -0.009(2)
C9 0.027(3) 0.050(3) 0.039(3) 0.016(2) -0.009(2) -0.018(2)
C10 0.031(3) 0.041(3) 0.034(3) 0.009(2) -0.009(2) -0.003(2)
C11 0.026(2) 0.033(2) 0.020(2) 0.0100(18) -0.0081(18) -0.0043(19)
C12 0.034(3) 0.027(2) 0.021(2) 0.0081(18) -0.011(2) -0.003(2)
C13 0.046(3) 0.038(3) 0.031(3) 0.000(2) -0.008(2) -0.001(3)
C14 0.070(4) 0.032(3) 0.044(3) -0.005(2) -0.015(3) -0.005(3)
C15 0.077(5) 0.024(3) 0.046(3) 0.000(2) -0.026(3) -0.014(3)
C16 0.049(3) 0.029(2) 0.034(3) 0.007(2) -0.020(2) -0.013(2)
C17 0.060(4) 0.032(3) 0.031(3) 0.015(2) -0.017(3) -0.026(3)
C18 0.057(3) 0.028(2) 0.033(3) 0.009(2) -0.024(3) -0.009(2)
C19 0.039(3) 0.024(2) 0.019(2) -0.0018(17) -0.016(2) -0.003(2)
C20 0.037(3) 0.029(2) 0.023(2) -0.0037(18) -0.017(2) -0.001(2)
C21 0.047(3) 0.032(3) 0.048(3) 0.005(2) -0.034(3) -0.001(2)
C22 0.038(3) 0.044(3) 0.051(3) -0.008(3) -0.033(3) 0.007(2)
C23 0.035(3) 0.055(4) 0.052(3) -0.005(3) -0.028(3) -0.004(3)
C24 0.031(3) 0.049(3) 0.032(3) 0.001(2) -0.015(2) -0.012(2)
C25 0.032(3) 0.031(2) 0.025(2) -0.0009(19) -0.010(2) -0.008(2)
C26 0.044(3) 0.043(3) 0.025(2) 0.006(2) -0.011(2) -0.019(2)
C27 0.046(3) 0.052(3) 0.025(2) 0.010(2) -0.016(2) -0.019(3)
C28 0.040(3) 0.033(3) 0.025(2) 0.0018(19) -0.016(2) -0.009(2)
C29 0.037(3) 0.024(2) 0.026(2) 0.0035(18) -0.014(2) -0.010(2)
C30 0.044(3) 0.032(3) 0.030(3) -0.001(2) -0.016(2) -0.010(2)
C31 0.051(3) 0.060(4) 0.033(3) 0.013(2) -0.023(3) -0.032(3)
C32 0.049(3) 0.058(3) 0.028(3) 0.017(2) -0.019(2) -0.031(3)
C33 0.036(3) 0.033(2) 0.033(2) 0.0030(16) -0.0132(19) -0.0124(16)
C34 0.036(3) 0.033(2) 0.033(2) 0.0030(16) -0.0132(19) -0.0124(16)
C35 0.036(3) 0.033(2) 0.033(2) 0.0030(16) -0.0132(19) -0.0124(16)
C44 0.036(3) 0.033(2) 0.033(2) 0.0030(16) -0.0132(19) -0.0124(16)
C33B 0.036(3) 0.033(2) 0.033(2) 0.0030(16) -0.0132(19) -0.0124(16)
C34B 0.036(3) 0.033(2) 0.033(2) 0.0030(16) -0.0132(19) -0.0124(16)
C35B 0.036(3) 0.033(2) 0.033(2) 0.0030(16) -0.0132(19) -0.0124(16)
C44B 0.036(3) 0.033(2) 0.033(2) 0.0030(16) -0.0132(19) -0.0124(16)
C33C 0.036(3) 0.033(2) 0.033(2) 0.0030(16) -0.0132(19) -0.0124(16)
C34C 0.036(3) 0.033(2) 0.033(2) 0.0030(16) -0.0132(19) -0.0124(16)
C35C 0.036(3) 0.033(2) 0.033(2) 0.0030(16) -0.0132(19) -0.0124(16)
C44C 0.036(3) 0.033(2) 0.033(2) 0.0030(16) -0.0132(19) -0.0124(16)
C36 0.047(3) 0.046(3) 0.034(3) 0.017(2) -0.024(2) -0.026(3)
C37 0.032(3) 0.035(3) 0.033(3) 0.010(2) -0.014(2) -0.015(2)
C38 0.033(3) 0.039(3) 0.032(3) 0.012(2) -0.014(2) -0.018(2)
C39 0.041(3) 0.051(3) 0.035(3) 0.018(2) -0.018(2) -0.025(3)
C40 0.043(3) 0.062(4) 0.040(3) 0.026(3) -0.024(3) -0.026(3)
C41 0.041(3) 0.058(3) 0.037(3) 0.024(3) -0.021(2) -0.028(3)
C42 0.040(3) 0.046(3) 0.031(3) 0.013(2) -0.018(2) -0.021(2)
C43 0.038(3) 0.033(3) 0.032(3) 0.009(2) -0.019(2) -0.014(2)
C45 0.030(2) 0.027(2) 0.024(2) 0.0048(18) -0.0095(19) -0.0069(19)
C46 0.034(3) 0.039(3) 0.030(2) 0.012(2) -0.016(2) -0.008(2)
C47 0.027(3) 0.043(3) 0.035(3) 0.007(2) -0.012(2) -0.007(2)
C48 0.022(2) 0.030(2) 0.028(2) 0.0018(19) -0.0065(19) -0.0091(19)
C49 0.029(2) 0.025(2) 0.026(2) 0.0015(18) -0.0121(19) -0.0065(19)
B1 0.028(3) 0.036(3) 0.033(3) 0.012(2) -0.012(2) -0.017(2)
F8 0.0476(18) 0.0451(18) 0.053(2) 0.0109(14) -0.0269(15) -0.0230(15)
F9 0.0476(18) 0.0451(18) 0.053(2) 0.0109(14) -0.0269(15) -0.0230(15)
F10 0.0476(18) 0.0451(18) 0.053(2) 0.0109(14) -0.0269(15) -0.0230(15)
F8B 0.0476(18) 0.0451(18) 0.053(2) 0.0109(14) -0.0269(15) -0.0230(15)
F9B 0.0476(18) 0.0451(18) 0.053(2) 0.0109(14) -0.0269(15) -0.0230(15)
F10B 0.0476(18) 0.0451(18) 0.053(2) 0.0109(14) -0.0269(15) -0.0230(15)
F8C 0.0476(18) 0.0451(18) 0.053(2) 0.0109(14) -0.0269(15) -0.0230(15)
F9C 0.0476(18) 0.0451(18) 0.053(2) 0.0109(14) -0.0269(15) -0.0230(15)
F10C 0.0476(18) 0.0451(18) 0.053(2) 0.0109(14) -0.0269(15) -0.0230(15)
F11 0.076(3) 0.054(3) 0.046(2) -0.007(2) -0.001(2) -0.017(2)
F12 0.076(3) 0.054(3) 0.046(2) -0.007(2) -0.001(2) -0.017(2)
F13 0.076(3) 0.054(3) 0.046(2) -0.007(2) -0.001(2) -0.017(2)
F11B 0.076(3) 0.054(3) 0.046(2) -0.007(2) -0.001(2) -0.017(2)
F12B 0.076(3) 0.054(3) 0.046(2) -0.007(2) -0.001(2) -0.017(2)
F13B 0.076(3) 0.054(3) 0.046(2) -0.007(2) -0.001(2) -0.017(2)
F11C 0.076(3) 0.054(3) 0.046(2) -0.007(2) -0.001(2) -0.017(2)
F12C 0.076(3) 0.054(3) 0.046(2) -0.007(2) -0.001(2) -0.017(2)
F13C 0.076(3) 0.054(3) 0.046(2) -0.007(2) -0.001(2) -0.017(2)
F14 0.0569(10) 0.0569(10) 0.0564(10) 0.0043(3) -0.0228(5) -0.0212(5)
F15 0.0569(10) 0.0569(10) 0.0564(10) 0.0043(3) -0.0228(5) -0.0212(5)
F16 0.0569(10) 0.0569(10) 0.0564(10) 0.0043(3) -0.0228(5) -0.0212(5)
F14B 0.0569(10) 0.0569(10) 0.0564(10) 0.0043(3) -0.0228(5) -0.0212(5)
F15B 0.0569(10) 0.0569(10) 0.0564(10) 0.0043(3) -0.0228(5) -0.0212(5)
F16B 0.0569(10) 0.0569(10) 0.0564(10) 0.0043(3) -0.0228(5) -0.0212(5)
F14C 0.0569(10) 0.0569(10) 0.0564(10) 0.0043(3) -0.0228(5) -0.0212(5)
F15C 0.0569(10) 0.0569(10) 0.0564(10) 0.0043(3) -0.0228(5) -0.0212(5)
F16C 0.0569(10) 0.0569(10) 0.0564(10) 0.0043(3) -0.0228(5) -0.0212(5)
F17 0.043(2) 0.058(3) 0.111(4) 0.007(3) -0.039(3) -0.016(2)
F18 0.043(2) 0.058(3) 0.111(4) 0.007(3) -0.039(3) -0.016(2)
F19 0.043(2) 0.058(3) 0.111(4) 0.007(3) -0.039(3) -0.016(2)
F17B 0.043(2) 0.058(3) 0.111(4) 0.007(3) -0.039(3) -0.016(2)
F18B 0.043(2) 0.058(3) 0.111(4) 0.007(3) -0.039(3) -0.016(2)
F19B 0.043(2) 0.058(3) 0.111(4) 0.007(3) -0.039(3) -0.016(2)
F17C 0.043(2) 0.058(3) 0.111(4) 0.007(3) -0.039(3) -0.016(2)
F18C 0.043(2) 0.058(3) 0.111(4) 0.007(3) -0.039(3) -0.016(2)
F19C 0.043(2) 0.058(3) 0.111(4) 0.007(3) -0.039(3) -0.016(2)
F20 0.046(3) 0.091(4) 0.088(5) -0.041(3) 0.014(3) -0.023(3)
F21 0.032(3) 0.050(3) 0.107(5) 0.007(3) -0.013(3) -0.019(2)
F22 0.046(3) 0.163(7) 0.082(4) 0.039(4) -0.037(3) -0.031(4)
F20B 0.071(9) 0.103(10) 0.076(9) 0.028(7) -0.029(6) -0.023(6)
F21B 0.063(8) 0.088(9) 0.092(10) -0.015(6) -0.023(6) -0.041(7)
F22B 0.045(7) 0.062(8) 0.093(10) 0.005(6) -0.020(6) -0.015(6)
F23 0.055(2) 0.065(2) 0.054(2) 0.0270(17) -0.0345(18) -0.0281(18)
F24 0.054(2) 0.047(2) 0.047(2) 0.0112(16) 0.0010(17) -0.0119(17)
F25 0.067(2) 0.0481(19) 0.064(2) 0.0197(17) -0.0365(19) -0.0349(18)
F26 0.042(3) 0.042(3) 0.042(3) 0.0038(8) -0.0176(13) -0.0148(12)
F27 0.044(5) 0.045(5) 0.044(5) 0.0036(9) -0.018(2) -0.0163(18)
F28 0.030(2) 0.030(2) 0.029(2) 0.0045(8) -0.0121(12) -0.0097(11)
F26B 0.045(4) 0.045(4) 0.045(4) 0.0037(9) -0.0187(18) -0.0166(17)
F27B 0.014(3) 0.015(3) 0.014(3) 0.0012(8) -0.0061(14) -0.0051(13)
F28B 0.050(5) 0.049(5) 0.049(5) 0.0048(9) -0.020(2) -0.018(2)
F26C 0.041(3) 0.041(3) 0.041(3) 0.0042(8) -0.0167(13) -0.0147(12)
F27C 0.045(4) 0.045(4) 0.045(4) 0.0036(9) -0.0185(19) -0.0169(17)
F28C 0.054(4) 0.053(4) 0.053(4) 0.0055(9) -0.0216(17) -0.0194(16)
F29 0.048(2) 0.054(2) 0.062(3) 0.0145(17) -0.0251(19) -0.032(2)
F30 0.048(2) 0.054(2) 0.062(3) 0.0145(17) -0.0251(19) -0.032(2)
F31 0.048(2) 0.054(2) 0.062(3) 0.0145(17) -0.0251(19) -0.032(2)
F29B 0.048(2) 0.054(2) 0.062(3) 0.0145(17) -0.0251(19) -0.032(2)
F30B 0.048(2) 0.054(2) 0.062(3) 0.0145(17) -0.0251(19) -0.032(2)
F31B 0.048(2) 0.054(2) 0.062(3) 0.0145(17) -0.0251(19) -0.032(2)
F29C 0.048(2) 0.054(2) 0.062(3) 0.0145(17) -0.0251(19) -0.032(2)
F30C 0.048(2) 0.054(2) 0.062(3) 0.0145(17) -0.0251(19) -0.032(2)
F31C 0.048(2) 0.054(2) 0.062(3) 0.0145(17) -0.0251(19) -0.032(2)
C50 0.033(2) 0.027(2) 0.031(2) 0.0075(18) -0.020(2) -0.0113(19)
C51 0.033(3) 0.036(3) 0.031(2) 0.006(2) -0.019(2) -0.014(2)
C52 0.046(3) 0.031(3) 0.043(3) 0.008(2) -0.029(3) -0.015(2)
C53 0.063(4) 0.029(3) 0.040(3) 0.003(2) -0.032(3) -0.014(2)
C54 0.047(3) 0.029(2) 0.028(2) 0.0046(19) -0.016(2) -0.010(2)
C55 0.057(4) 0.048(3) 0.049(3) 0.007(3) -0.031(3) -0.026(3)
C56 0.040(3) 0.031(2) 0.032(2) 0.009(2) -0.018(2) -0.016(2)
C57 0.079(5) 0.044(3) 0.038(3) -0.004(3) -0.013(3) -0.023(3)
C58 0.033(3) 0.027(2) 0.035(3) 0.0068(19) -0.017(2) -0.013(2)
C59 0.027(2) 0.034(3) 0.030(2) 0.006(2) -0.012(2) -0.009(2)
C60 0.035(3) 0.033(3) 0.035(3) 0.008(2) -0.008(2) -0.008(2)
C61 0.028(3) 0.033(3) 0.052(3) 0.008(2) -0.002(2) -0.008(2)
C62 0.027(3) 0.033(3) 0.069(4) 0.008(3) -0.019(3) -0.011(2)
C63 0.036(3) 0.031(3) 0.051(3) 0.006(2) -0.025(2) -0.013(2)
C64 0.0504(15) 0.0504(15) 0.0501(15) 0.0044(4) -0.0201(7) -0.0187(7)
C65 0.034(3) 0.048(4) 0.098(6) 0.003(4) -0.024(4) -0.012(3)
C66 0.029(2) 0.027(2) 0.028(2) 0.0004(18) -0.015(2) -0.0108(19)
C67 0.032(3) 0.030(2) 0.027(2) -0.0001(18) -0.013(2) -0.010(2)
C68 0.027(2) 0.035(3) 0.034(3) -0.001(2) -0.012(2) -0.008(2)
C69 0.031(3) 0.033(3) 0.035(3) 0.002(2) -0.017(2) -0.005(2)
C70 0.034(3) 0.027(2) 0.033(2) 0.0030(19) -0.016(2) -0.011(2)
C71 0.026(2) 0.028(2) 0.032(2) -0.0011(19) -0.013(2) -0.0077(19)
C72 0.033(3) 0.053(4) 0.046(3) 0.007(3) -0.015(3) -0.009(3)
C73 0.038(3) 0.032(3) 0.043(3) 0.007(2) -0.020(2) -0.010(2)
C74 0.025(2) 0.030(2) 0.028(2) -0.0011(18) -0.0101(19) -0.0069(19)
C75 0.037(3) 0.028(2) 0.031(2) 0.0001(19) -0.019(2) -0.014(2)
C76 0.0413(9) 0.0409(9) 0.0410(9) 0.0034(3) -0.0168(4) -0.0153(4)
C77 0.042(3) 0.026(2) 0.035(3) 0.006(2) -0.016(2) -0.015(2)
C78 0.034(3) 0.030(2) 0.032(3) -0.002(2) -0.010(2) -0.011(2)
C79 0.026(2) 0.031(2) 0.026(2) -0.0002(18) -0.0110(19) -0.0089(19)
C80 0.0413(9) 0.0409(9) 0.0410(9) 0.0034(3) -0.0168(4) -0.0153(4)
C81 0.046(3) 0.043(3) 0.053(4) 0.003(3) -0.022(3) -0.020(3)
B2 0.032(3) 0.029(3) 0.029(3) 0.005(2) -0.017(2) -0.014(2)

loop_
_atom_type_symbol
_atom_type_description
_atom_type_scat_dispersion_real
_atom_type_scat_dispersion_imag
_atom_type_scat_source
C C 0.0033 0.0016 'International Tables Vol C Tables 4.2.6.8 and 6.1.1.4'
H H 0.0000 0.0000 'International Tables Vol C Tables 4.2.6.8 and 6.1.1.4'
B B 0.0013 0.0007 'International Tables Vol C Tables 4.2.6.8 and 6.1.1.4'
Dy Dy -0.1892 4.4098 'International Tables Vol C Tables 4.2.6.8 and 6.1.1.4'
F F 0.0171 0.0103 'International Tables Vol C Tables 4.2.6.8 and 6.1.1.4'
N N 0.0061 0.0033 'International Tables Vol C Tables 4.2.6.8 and 6.1.1.4'
S S 0.1246 0.1234 'International Tables Vol C Tables 4.2.6.8 and 6.1.1.4'

loop_
_geom_angle_atom_site_label_1
_geom_angle_atom_site_label_2
_geom_angle_atom_site_label_3
_geom_angle
_geom_angle_site_symmetry_1
_geom_angle_site_symmetry_3
_geom_angle_publ_flag
F1 Dy1 N5 138.14(12) . . ?
F1 Dy1 N8 138.62(11) . . ?
N5 Dy1 N8 73.72(13) . . ?
F1 Dy1 N2 137.27(11) . . ?
N5 Dy1 N2 72.57(13) . . ?
N8 Dy1 N2 65.49(12) . . ?
F1 Dy1 N12 84.44(11) . . ?
N5 Dy1 N12 79.49(12) . . ?
N8 Dy1 N12 134.68(12) . . ?
N2 Dy1 N12 71.97(11) . . ?
F1 Dy1 N11 88.68(11) . . ?
N5 Dy1 N11 76.80(12) . . ?
N8 Dy1 N11 72.21(12) . . ?
N2 Dy1 N11 132.97(12) . . ?
N12 Dy1 N11 135.39(11) . . ?
F1 Dy1 N9 76.03(12) . . ?
N5 Dy1 N9 130.82(12) . . ?
N8 Dy1 N9 62.99(13) . . ?
N2 Dy1 N9 106.83(12) . . ?
N12 Dy1 N9 148.81(12) . . ?
N11 Dy1 N9 68.97(11) . . ?
F1 Dy1 N6 74.51(12) . . ?
N5 Dy1 N6 63.66(13) . . ?
N8 Dy1 N6 125.75(12) . . ?
N2 Dy1 N6 125.00(12) . . ?
N12 Dy1 N6 68.85(11) . . ?
N11 Dy1 N6 66.84(11) . . ?
N9 Dy1 N6 126.59(12) . . ?
F1 Dy1 N3 76.45(11) . . ?
N5 Dy1 N3 130.05(12) . . ?
N8 Dy1 N3 103.12(12) . . ?
N2 Dy1 N3 61.95(12) . . ?
N12 Dy1 N3 68.15(11) . . ?
N11 Dy1 N3 151.36(11) . . ?
N9 Dy1 N3 83.61(11) . . ?
N6 Dy1 N3 129.63(11) . . ?
C30 S1 C35B 92.2(5) . . ?
C30 S1 C35C 89.8(3) . . ?
C30 S1 C35 94.1(6) . . ?
C43 S2 C33B 92.4(5) . . ?
C43 S2 C33 87.0(6) . . ?
C43 S2 C33C 92.3(3) . . ?
C1 N1 N2 109.9(4) . . ?
C1 N1 B1 130.7(4) . . ?
N2 N1 B1 118.8(4) . . ?
C3 N2 N1 106.7(4) . . ?
C3 N2 Dy1 124.6(3) . . ?
N1 N2 Dy1 128.5(3) . . ?
C8 N3 C4 117.9(4) . . ?
C8 N3 Dy1 122.1(3) . . ?
C4 N3 Dy1 118.2(3) . . ?
C9 N4 N5 108.9(4) . . ?
C9 N4 B1 131.0(4) . . ?
N5 N4 B1 120.0(4) . . ?
C11 N5 N4 107.3(4) . . ?
C11 N5 Dy1 123.3(3) . . ?
N4 N5 Dy1 129.3(3) . . ?
C16 N6 C12 117.6(4) . . ?
C16 N6 Dy1 123.4(3) . . ?
C12 N6 Dy1 118.8(3) . . ?
C17 N7 N8 108.5(4) . . ?
C17 N7 B1 131.8(4) . . ?
N8 N7 B1 119.3(4) . . ?
C19 N8 N7 107.2(4) . . ?
C19 N8 Dy1 123.9(3) . . ?
N7 N8 Dy1 128.6(3) . . ?
C24 N9 C20 118.1(4) . . ?
C24 N9 Dy1 121.9(3) . . ?
C20 N9 Dy1 118.6(3) . . ?
C29 N11 C25 117.6(4) . . ?
C29 N11 Dy1 116.0(3) . . ?
C25 N11 Dy1 126.4(3) . . ?
C48 N12 C49 117.5(4) . . ?
C48 N12 Dy1 125.9(3) . . ?
C49 N12 Dy1 114.9(3) . . ?
N1 C1 C2 108.2(4) . . ?
N1 C1 H1 125.9 . . ?
C2 C1 H1 125.9 . . ?
C1 C2 C3 104.9(4) . . ?
C1 C2 H2 127.6 . . ?
C3 C2 H2 127.6 . . ?
N2 C3 C2 110.2(4) . . ?
N2 C3 C4 116.9(4) . . ?
C2 C3 C4 132.9(4) . . ?
N3 C4 C5 122.3(4) . . ?
N3 C4 C3 115.7(4) . . ?
C5 C4 C3 122.0(4) . . ?
C6 C5 C4 118.9(5) . . ?
C6 C5 H5 120.5 . . ?
C4 C5 H5 120.5 . . ?
C5 C6 C7 119.1(5) . . ?
C5 C6 H6 120.5 . . ?
C7 C6 H6 120.5 . . ?
C6 C7 C8 118.5(5) . . ?
C6 C7 H7 120.8 . . ?
C8 C7 H7 120.8 . . ?
N3 C8 C7 123.4(5) . . ?
N3 C8 H8 118.3 . . ?
C7 C8 H8 118.3 . . ?
N4 C9 C10 109.1(5) . . ?
N4 C9 H9 125.5 . . ?
C10 C9 H9 125.5 . . ?
C9 C10 C11 105.1(5) . . ?
C9 C10 H10 127.5 . . ?
C11 C10 H10 127.5 . . ?
N5 C11 C10 109.7(5) . . ?
N5 C11 C12 118.7(4) . . ?
C10 C11 C12 131.6(5) . . ?
N6 C12 C13 121.9(5) . . ?
N6 C12 C11 115.4(4) . . ?
C13 C12 C11 122.7(5) . . ?
C14 C13 C12 119.2(6) . . ?
C14 C13 H13 120.4 . . ?
C12 C13 H13 120.4 . . ?
C15 C14 C13 119.4(5) . . ?
C15 C14 H14 120.3 . . ?
C13 C14 H14 120.3 . . ?
C14 C15 C16 118.0(6) . . ?
C14 C15 H15 121.0 . . ?
C16 C15 H15 121.0 . . ?
N6 C16 C15 123.8(5) . . ?
N6 C16 H16 118.1 . . ?
C15 C16 H16 118.1 . . ?
N7 C17 C18 109.8(5) . . ?
N7 C17 H17 125.1 . . ?
C18 C17 H17 125.1 . . ?
C17 C18 C19 104.8(4) . . ?
C17 C18 H18 127.6 . . ?
C19 C18 H18 127.6 . . ?
N8 C19 C18 109.7(5) . . ?
N8 C19 C20 116.7(4) . . ?
C18 C19 C20 133.5(4) . . ?
N9 C20 C21 121.2(5) . . ?
N9 C20 C19 116.1(4) . . ?
C21 C20 C19 122.7(5) . . ?
C22 C21 C20 120.1(5) . . ?
C22 C21 H21 120.0 . . ?
C20 C21 H21 120.0 . . ?
C21 C22 C23 118.9(5) . . ?
C21 C22 H22 120.5 . . ?
C23 C22 H22 120.5 . . ?
C24 C23 C22 118.5(6) . . ?
C24 C23 H23 120.8 . . ?
C22 C23 H23 120.8 . . ?
N9 C24 C23 123.2(5) . . ?
N9 C24 H24 118.4 . . ?
C23 C24 H24 118.4 . . ?
N11 C25 C26 122.6(5) . . ?
N11 C25 H25 118.7 . . ?
C26 C25 H25 118.7 . . ?
C27 C26 C25 119.4(5) . . ?
C27 C26 H26 120.3 . . ?
C25 C26 H26 120.3 . . ?
C26 C27 C28 120.0(5) . . ?
C26 C27 H27 120.0 . . ?
C28 C27 H27 120.0 . . ?
C27 C28 C29 116.1(5) . . ?
C27 C28 C30 123.6(4) . . ?
C29 C28 C30 120.2(4) . . ?
N11 C29 C28 124.3(4) . . ?
N11 C29 H29 117.9 . . ?
C28 C29 H29 117.9 . . ?
C31 C30 C28 126.9(5) . . ?
C31 C30 S1 114.6(4) . . ?
C28 C30 S1 118.5(4) . . ?
C30 C31 C32 114.4(5) . . ?
C30 C31 H31 122.8 . . ?
C32 C31 H31 122.8 . . ?
C38 C32 C31 132.0(5) . . ?
C38 C32 C35C 115.5(5) . . ?
C31 C32 C35C 109.2(5) . . ?
C38 C32 C35B 117.2(6) . . ?
C31 C32 C35B 109.7(6) . . ?
C38 C32 C35 111.7(9) . . ?
C31 C32 C35 115.7(8) . . ?
C36 C33 C35 102.4(15) . . ?
C36 C33 C34 110.4(14) . . ?
C35 C33 C34 114.8(5) . . ?
C36 C33 S2 105.2(6) . . ?
C35 C33 S2 107.4(12) . . ?
C34 C33 S2 115.5(14) . . ?
C33 C34 H34A 109.5 . . ?
C33 C34 H34B 109.5 . . ?
H34A C34 H34B 109.5 . . ?
C33 C34 H34C 109.5 . . ?
H34A C34 H34C 109.5 . . ?
H34B C34 H34C 109.5 . . ?
C33 C35 C44 114.0(5) . . ?
C33 C35 C32 106.4(13) . . ?
C44 C35 C32 119.7(17) . . ?
C33 C35 S1 113.8(15) . . ?
C44 C35 S1 103.7(15) . . ?
C32 C35 S1 98.5(6) . . ?
C35 C44 H44A 109.5 . . ?
C35 C44 H44B 109.5 . . ?
H44A C44 H44B 109.5 . . ?
C35 C44 H44C 109.5 . . ?
H44A C44 H44C 109.5 . . ?
H44B C44 H44C 109.5 . . ?
C35B C33B C34B 114.8(5) . . ?
C35B C33B C36 106.6(11) . . ?
C34B C33B C36 110.3(10) . . ?
C35B C33B S2 116.4(9) . . ?
C34B C33B S2 105.9(9) . . ?
C36 C33B S2 102.1(5) . . ?
C33B C34B H34D 109.5 . . ?
C33B C34B H34E 109.5 . . ?
H34D C34B H34E 109.5 . . ?
C33B C34B H34F 109.5 . . ?
H34D C34B H34F 109.5 . . ?
H34E C34B H34F 109.5 . . ?
C33B C35B C44B 114.0(5) . . ?
C33B C35B C32 103.7(10) . . ?
C44B C35B C32 110.9(12) . . ?
C33B C35B S1 110.1(10) . . ?
C44B C35B S1 113.1(10) . . ?
C32 C35B S1 104.3(5) . . ?
C35B C44B H44D 109.5 . . ?
C35B C44B H44E 109.5 . . ?
H44D C44B H44E 109.5 . . ?
C35B C44B H44F 109.5 . . ?
H44D C44B H44F 109.5 . . ?
H44E C44B H44F 109.5 . . ?
C35C C33C C34C 114.8(5) . . ?
C35C C33C C36 104.4(6) . . ?
C34C C33C C36 114.3(7) . . ?
C35C C33C S2 111.1(6) . . ?
C34C C33C S2 110.2(6) . . ?
C36 C33C S2 101.3(4) . . ?
C33C C34C H34G 109.5 . . ?
C33C C34C H34H 109.5 . . ?
H34G C34C H34H 109.5 . . ?
C33C C34C H34I 109.5 . . ?
H34G C34C H34I 109.5 . . ?
H34H C34C H34I 109.5 . . ?
C33C C35C C44C 114.0(5) . . ?
C33C C35C C32 104.8(6) . . ?
C44C C35C C32 113.7(6) . . ?
C33C C35C S1 112.5(5) . . ?
C44C C35C S1 107.9(6) . . ?
C32 C35C S1 103.7(4) . . ?
C35C C44C H44G 109.5 . . ?
C35C C44C H44H 109.5 . . ?
H44G C44C H44H 109.5 . . ?
C35C C44C H44I 109.5 . . ?
H44G C44C H44I 109.5 . . ?
H44H C44C H44I 109.5 . . ?
C37 C36 C42 132.2(5) . . ?
C37 C36 C33 116.4(8) . . ?
C42 C36 C33 107.8(7) . . ?
C37 C36 C33C 114.1(5) . . ?
C42 C36 C33C 112.2(5) . . ?
C37 C36 C33B 116.0(6) . . ?
C42 C36 C33B 109.8(6) . . ?
C36 C37 C38 121.8(5) . . ?
C36 C37 C41 128.1(5) . . ?
C38 C37 C41 109.9(4) . . ?
C32 C38 C37 121.4(4) . . ?
C32 C38 C39 129.5(5) . . ?
C37 C38 C39 109.0(4) . . ?
F2 C39 F3 106.5(4) . . ?
F2 C39 C38 114.4(4) . . ?
F3 C39 C38 112.5(4) . . ?
F2 C39 C40 112.8(5) . . ?
F3 C39 C40 107.4(5) . . ?
C38 C39 C40 103.1(4) . . ?
F5 C40 F4 107.8(4) . . ?
F5 C40 C39 114.0(5) . . ?
F4 C40 C39 108.0(5) . . ?
F5 C40 C41 113.6(5) . . ?
F4 C40 C41 108.1(5) . . ?
C39 C40 C41 105.2(4) . . ?
F6 C41 F7 106.5(5) . . ?
F6 C41 C37 114.2(4) . . ?
F7 C41 C37 112.5(5) . . ?
F6 C41 C40 111.9(5) . . ?
F7 C41 C40 108.9(4) . . ?
C37 C41 C40 103.0(4) . . ?
C43 C42 C36 115.1(5) . . ?
C43 C42 H42 122.5 . . ?
C36 C42 H42 122.5 . . ?
C42 C43 C45 126.0(5) . . ?
C42 C43 S2 114.4(4) . . ?
C45 C43 S2 119.6(3) . . ?
C49 C45 C46 117.0(4) 2_675 2_675 ?
C49 C45 C43 120.9(4) 2_675 . ?
C46 C45 C43 122.0(4) 2_675 . ?
C47 C46 C45 119.9(4) . 2_675 ?
C47 C46 H46 120.1 . . ?
C45 C46 H46 120.1 2_675 . ?
C46 C47 C48 118.6(5) . . ?
C46 C47 H47 120.7 . . ?
C48 C47 H47 120.7 . . ?
N12 C48 C47 123.1(4) . . ?
N12 C48 H48 118.4 . . ?
C47 C48 H48 118.4 . . ?
N12 C49 C45 123.8(4) . 2_675 ?
N12 C49 H49 118.1 . . ?
C45 C49 H49 118.1 2_675 . ?
N4 B1 N7 109.6(4) . . ?
N4 B1 N1 108.2(4) . . ?
N7 B1 N1 106.6(4) . . ?
N4 B1 H1B 112.4 . . ?
N7 B1 H1B 111.3 . . ?
N1 B1 H1B 108.6 . . ?
C51 C50 C56 116.0(4) . . ?
C51 C50 B2 124.0(4) . . ?
C56 C50 B2 119.0(4) . . ?
C52 C51 C50 121.9(5) . . ?
C52 C51 H51 119.0 . . ?
C50 C51 H51 119.0 . . ?
C53 C52 C51 120.6(5) . . ?
C53 C52 C55 118.1(5) . . ?
C51 C52 C55 121.2(5) . . ?
C54 C53 C52 118.7(5) . . ?
C54 C53 H53 120.6 . . ?
C52 C53 H53 120.6 . . ?
C53 C54 C56 120.0(5) . . ?
C53 C54 C57 119.4(5) . . ?
C56 C54 C57 120.6(5) . . ?
F9 C55 F8 109.6(7) . . ?
F9 C55 F10 104.9(7) . . ?
F8 C55 F10 109.2(7) . . ?
F8B C55 F10B 115.4(12) . . ?
F10C C55 F9C 106.2(8) . . ?
F10C C55 F8C 98.8(9) . . ?
F9C C55 F8C 97.2(8) . . ?
F8B C55 C52 117.4(9) . . ?
F10C C55 C52 123.7(7) . . ?
F9 C55 C52 114.1(6) . . ?
F8 C55 C52 109.3(7) . . ?
F10 C55 C52 109.6(7) . . ?
F10B C55 C52 108.3(10) . . ?
F9C C55 C52 115.0(6) . . ?
F8C C55 C52 111.5(7) . . ?
F8B C55 F9B 103.0(11) . . ?
F10B C55 F9B 104.5(10) . . ?
C52 C55 F9B 106.9(7) . . ?
C54 C56 C50 122.7(5) . . ?
C54 C56 H56 118.7 . . ?
C50 C56 H56 118.7 . . ?
F11B C57 F13B 109.6(9) . . ?
F11 C57 F12 107.2(11) . . ?
F11B C57 F12B 103.3(9) . . ?
F13B C57 F12B 107.8(9) . . ?
F13C C57 F12C 106.0(8) . . ?
F11 C57 F13 109.8(12) . . ?
F12 C57 F13 104.5(11) . . ?
F13C C57 F11C 106.4(8) . . ?
F12C C57 F11C 102.7(7) . . ?
F11 C57 C54 113.7(9) . . ?
F13C C57 C54 113.9(7) . . ?
F11B C57 C54 110.7(7) . . ?
F13B C57 C54 115.7(8) . . ?
F12 C57 C54 110.8(8) . . ?
F12B C57 C54 109.1(8) . . ?
F12C C57 C54 117.8(7) . . ?
F13 C57 C54 110.5(7) . . ?
F11C C57 C54 109.0(6) . . ?
C63 C58 C59 115.0(5) . . ?
C63 C58 B2 124.5(4) . . ?
C59 C58 B2 120.2(4) . . ?
C60 C59 C58 122.7(5) . . ?
C60 C59 H59 118.6 . . ?
C58 C59 H59 118.6 . . ?
C61 C60 C59 120.2(5) . . ?
C61 C60 C64 121.0(5) . . ?
C59 C60 C64 118.8(5) . . ?
C62 C61 C60 118.4(5) . . ?
C62 C61 H61 120.8 . . ?
C60 C61 H61 120.8 . . ?
C61 C62 C63 121.0(5) . . ?
C61 C62 C65 118.4(5) . . ?
C63 C62 C65 120.6(6) . . ?
C62 C63 C58 122.6(5) . . ?
C62 C63 H63 118.7 . . ?
C58 C63 H63 118.7 . . ?
F14B C64 F16B 109.5(3) . . ?
F14B C64 F15B 109.9(3) . . ?
F16B C64 F15B 109.5(3) . . ?
F16C C64 F15C 112.8(10) . . ?
F14 C64 F15 102.4(11) . . ?
F16C C64 F14C 113.4(10) . . ?
F15C C64 F14C 97.3(9) . . ?
F14 C64 F16 105.6(10) . . ?
F15 C64 F16 96.4(10) . . ?
F16C C64 C60 110.7(8) . . ?
F14 C64 C60 120.5(8) . . ?
F14B C64 C60 110.8(4) . . ?
F16B C64 C60 110.6(5) . . ?
F15B C64 C60 106.6(5) . . ?
F15C C64 C60 116.2(8) . . ?
F15 C64 C60 116.1(8) . . ?
F14C C64 C60 105.5(7) . . ?
F16 C64 C60 112.7(7) . . ?
F17C C65 F18C 108.2(11) . . ?
F17C C65 F19C 103.4(11) . . ?
F18C C65 F19C 105.0(12) . . ?
F18 C65 F17 110.6(7) . . ?
F19B C65 F18B 110.2(18) . . ?
F18 C65 F19 105.7(8) . . ?
F17 C65 F19 101.7(8) . . ?
F19B C65 F17B 112.3(16) . . ?
F18B C65 F17B 104.4(15) . . ?
F19B C65 C62 114.4(12) . . ?
F18 C65 C62 114.7(7) . . ?
F17C C65 C62 115.7(9) . . ?
F18C C65 C62 111.1(8) . . ?
F19C C65 C62 112.6(9) . . ?
F17 C65 C62 111.1(6) . . ?
F18B C65 C62 109.3(9) . . ?
F19 C65 C62 112.1(6) . . ?
F17B C65 C62 105.7(10) . . ?
C67 C66 C71 115.9(4) . . ?
C67 C66 B2 124.5(4) . . ?
C71 C66 B2 118.7(4) . . ?
C66 C67 C68 121.8(4) . . ?
C66 C67 H67 119.1 . . ?
C68 C67 H67 119.1 . . ?
C69 C68 C67 121.0(5) . . ?
C69 C68 C72 119.1(4) . . ?
C67 C68 C72 119.9(5) . . ?
C70 C69 C68 118.0(4) . . ?
C70 C69 H69 121.0 . . ?
C68 C69 H69 121.0 . . ?
C69 C70 C71 120.6(4) . . ?
C69 C70 C73 121.2(4) . . ?
C71 C70 C73 118.2(4) . . ?
C70 C71 C66 122.6(4) . . ?
C70 C71 H71 118.7 . . ?
C66 C71 H71 118.7 . . ?
F20B C72 F22B 113.4(16) . . ?
F22 C72 F21 107.4(7) . . ?
F22 C72 F20 105.9(7) . . ?
F21 C72 F20 103.4(6) . . ?
F20B C72 F21B 109.0(17) . . ?
F22B C72 F21B 98.3(14) . . ?
F20B C72 C68 114.6(11) . . ?
F22B C72 C68 111.6(9) . . ?
F22 C72 C68 113.7(5) . . ?
F21 C72 C68 114.0(5) . . ?
F20 C72 C68 111.8(5) . . ?
F21B C72 C68 108.5(9) . . ?
F25 C73 F24 105.5(5) . . ?
F25 C73 F23 106.2(4) . . ?
F24 C73 F23 107.2(4) . . ?
F25 C73 C70 112.1(4) . . ?
F24 C73 C70 112.8(4) . . ?
F23 C73 C70 112.6(4) . . ?
C79 C74 C75 115.5(4) . . ?
C79 C74 B2 125.2(4) . . ?
C75 C74 B2 119.0(4) . . ?
C76 C75 C74 122.5(5) . . ?
C76 C75 H75 118.7 . . ?
C74 C75 H75 118.7 . . ?
C77 C76 C75 120.6(5) . . ?
C77 C76 C80 119.8(5) . . ?
C75 C76 C80 119.6(5) . . ?
C78 C77 C76 118.1(5) . . ?
C78 C77 H77 121.0 . . ?
C76 C77 H77 121.0 . . ?
C77 C78 C79 120.9(5) . . ?
C77 C78 C81 120.1(5) . . ?
C79 C78 C81 119.0(5) . . ?
C74 C79 C78 122.3(4) . . ?
C74 C79 H79 118.8 . . ?
C78 C79 H79 118.8 . . ?
F26C C80 F27C 100.3(9) . . ?
F28B C80 F27B 117.4(11) . . ?
F28 C80 F27 96.6(8) . . ?
F28B C80 F26B 95.4(11) . . ?
F27B C80 F26B 91.8(12) . . ?
F26C C80 C76 116.9(7) . . ?
F28B C80 C76 119.6(9) . . ?
F28 C80 C76 114.0(7) . . ?
F27C C80 C76 114.6(7) . . ?
F27B C80 C76 112.9(7) . . ?
F27 C80 C76 111.4(7) . . ?
F26B C80 C76 114.5(8) . . ?
F28 C80 F26 108.4(9) . . ?
F27 C80 F26 121.9(8) . . ?
C76 C80 F26 104.7(6) . . ?
F26C C80 F28C 105.9(8) . . ?
F27C C80 F28C 114.9(8) . . ?
C76 C80 F28C 104.3(6) . . ?
F30C C81 F29C 107.0(16) . . ?
F30 C81 F31 110.4(6) . . ?
F29B C81 F31B 110.4(7) . . ?
F30 C81 F29 104.0(6) . . ?
F31 C81 F29 105.3(6) . . ?
F29B C81 F30B 105.9(7) . . ?
F31B C81 F30B 100.7(7) . . ?
F30C C81 F31C 107.2(15) . . ?
F29C C81 F31C 90.8(17) . . ?
F29B C81 C78 115.7(7) . . ?
F30C C81 C78 115.1(11) . . ?
F29C C81 C78 122.8(13) . . ?
F30 C81 C78 112.5(6) . . ?
F31 C81 C78 115.0(5) . . ?
F31B C81 C78 113.0(6) . . ?
F29 C81 C78 108.7(5) . . ?
F30B C81 C78 109.8(7) . . ?
F31C C81 C78 110.6(10) . . ?
C58 B2 C74 103.3(4) . . ?
C58 B2 C50 115.7(4) . . ?
C74 B2 C50 111.1(4) . . ?
C58 B2 C66 111.2(4) . . ?
C74 B2 C66 115.5(4) . . ?
C50 B2 C66 100.6(4) . . ?

loop_
_geom_bond_atom_site_label_1
_geom_bond_atom_site_label_2
_geom_bond_distance
_geom_bond_site_symmetry_2
_geom_bond_publ_flag
Dy1 F1 2.105(3) . ?
Dy1 N5 2.457(4) . ?
Dy1 N8 2.473(4) . ?
Dy1 N2 2.495(4) . ?
Dy1 N12 2.601(3) . ?
Dy1 N11 2.605(4) . ?
Dy1 N9 2.608(4) . ?
Dy1 N6 2.624(4) . ?
Dy1 N3 2.654(4) . ?
S1 C30 1.754(5) . ?
S1 C35B 1.808(17) . ?
S1 C35C 1.851(9) . ?
S1 C35 1.94(2) . ?
S2 C43 1.752(5) . ?
S2 C33B 1.829(14) . ?
S2 C33 1.88(2) . ?
S2 C33C 1.895(9) . ?
F2 C39 1.345(6) . ?
F3 C39 1.365(6) . ?
F4 C40 1.350(7) . ?
F5 C40 1.336(6) . ?
F6 C41 1.343(6) . ?
F7 C41 1.358(7) . ?
N1 C1 1.350(6) . ?
N1 N2 1.355(5) . ?
N1 B1 1.556(6) . ?
N2 C3 1.329(5) . ?
N3 C8 1.330(6) . ?
N3 C4 1.345(6) . ?
N4 C9 1.347(6) . ?
N4 N5 1.354(5) . ?
N4 B1 1.535(7) . ?
N5 C11 1.340(6) . ?
N6 C16 1.330(6) . ?
N6 C12 1.346(6) . ?
N7 C17 1.348(6) . ?
N7 N8 1.360(5) . ?
N7 B1 1.549(7) . ?
N8 C19 1.340(6) . ?
N9 C24 1.331(6) . ?
N9 C20 1.352(6) . ?
N11 C29 1.333(6) . ?
N11 C25 1.334(6) . ?
N12 C48 1.338(6) . ?
N12 C49 1.338(6) . ?
C1 C2 1.370(7) . ?
C1 H1 0.9500 . ?
C2 C3 1.403(6) . ?
C2 H2 0.9500 . ?
C3 C4 1.465(6) . ?
C4 C5 1.387(6) . ?
C5 C6 1.377(7) . ?
C5 H5 0.9500 . ?
C6 C7 1.379(8) . ?
C6 H6 0.9500 . ?
C7 C8 1.380(7) . ?
C7 H7 0.9500 . ?
C8 H8 0.9500 . ?
C9 C10 1.368(8) . ?
C9 H9 0.9500 . ?
C10 C11 1.391(7) . ?
C10 H10 0.9500 . ?
C11 C12 1.462(7) . ?
C12 C13 1.392(7) . ?
C13 C14 1.374(9) . ?
C13 H13 0.9500 . ?
C14 C15 1.371(9) . ?
C14 H14 0.9500 . ?
C15 C16 1.388(7) . ?
C15 H15 0.9500 . ?
C16 H16 0.9500 . ?
C17 C18 1.359(8) . ?
C17 H17 0.9500 . ?
C18 C19 1.400(7) . ?
C18 H18 0.9500 . ?
C19 C20 1.458(7) . ?
C20 C21 1.396(6) . ?
C21 C22 1.357(8) . ?
C21 H21 0.9500 . ?
C22 C23 1.387(8) . ?
C22 H22 0.9500 . ?
C23 C24 1.383(7) . ?
C23 H23 0.9500 . ?
C24 H24 0.9500 . ?
C25 C26 1.388(6) . ?
C25 H25 0.9500 . ?
C26 C27 1.358(8) . ?
C26 H26 0.9500 . ?
C27 C28 1.400(7) . ?
C27 H27 0.9500 . ?
C28 C29 1.402(6) . ?
C28 C30 1.459(7) . ?
C29 H29 0.9500 . ?
C30 C31 1.356(7) . ?
C31 C32 1.423(7) . ?
C31 H31 0.9500 . ?
C32 C38 1.350(7) . ?
C32 C35C 1.565(10) . ?
C32 C35B 1.597(17) . ?
C32 C35 1.60(2) . ?
C33 C36 1.51(3) . ?
C33 C35 1.511(7) . ?
C33 C34 1.556(8) . ?
C34 H34A 0.9800 . ?
C34 H34B 0.9800 . ?
C34 H34C 0.9800 . ?
C35 C44 1.529(8) . ?
C44 H44A 0.9800 . ?
C44 H44B 0.9800 . ?
C44 H44C 0.9800 . ?
C33B C35B 1.511(7) . ?
C33B C34B 1.556(8) . ?
C33B C36 1.637(17) . ?
C34B H34D 0.9800 . ?
C34B H34E 0.9800 . ?
C34B H34F 0.9800 . ?
C35B C44B 1.529(8) . ?
C44B H44D 0.9800 . ?
C44B H44E 0.9800 . ?
C44B H44F 0.9800 . ?
C33C C35C 1.511(7) . ?
C33C C34C 1.556(8) . ?
C33C C36 1.587(10) . ?
C34C H34G 0.9800 . ?
C34C H34H 0.9800 . ?
C34C H34I 0.9800 . ?
C35C C44C 1.529(8) . ?
C44C H44G 0.9800 . ?
C44C H44H 0.9800 . ?
C44C H44I 0.9800 . ?
C36 C37 1.341(6) . ?
C36 C42 1.412(7) . ?
C37 C38 1.437(7) . ?
C37 C41 1.501(7) . ?
C38 C39 1.506(7) . ?
C39 C40 1.532(7) . ?
C40 C41 1.540(7) . ?
C42 C43 1.356(6) . ?
C42 H42 0.9500 . ?
C43 C45 1.456(7) . ?
C45 C49 1.390(6) 2_675 ?
C45 C46 1.398(7) 2_675 ?
C46 C47 1.370(7) . ?
C46 H46 0.9500 . ?
C47 C48 1.384(6) . ?
C47 H47 0.9500 . ?
C48 H48 0.9500 . ?
C49 H49 0.9500 . ?
B1 H1B 1.1041 . ?
F8 C55 1.366(13) . ?
F9 C55 1.282(10) . ?
F10 C55 1.375(15) . ?
F8B C55 1.195(16) . ?
F9B C55 1.532(17) . ?
F10B C55 1.38(2) . ?
F8C C55 1.436(16) . ?
F9C C55 1.400(12) . ?
F10C C55 1.261(15) . ?
F11 C57 1.274(13) . ?
F12 C57 1.334(14) . ?
F13 C57 1.390(15) . ?
F11B C57 1.331(4) . ?
F12B C57 1.338(4) . ?
F13B C57 1.331(4) . ?
F11C C57 1.420(13) . ?
F12C C57 1.349(12) . ?
F13C C57 1.307(12) . ?
F14 C64 1.257(16) . ?
F15 C64 1.391(17) . ?
F16 C64 1.425(16) . ?
F14B C64 1.3301(4) . ?
F15B C64 1.3302(4) . ?
F16B C64 1.3301(4) . ?
F14C C64 1.401(15) . ?
F15C C64 1.358(16) . ?
F16C C64 1.211(15) . ?
F17 C65 1.379(12) . ?
F18 C65 1.285(11) . ?
F19 C65 1.435(13) . ?
F17B C65 1.47(3) . ?
F18B C65 1.40(2) . ?
F19B C65 1.18(2) . ?
F17C C65 1.332(4) . ?
F18C C65 1.332(4) . ?
F19C C65 1.332(4) . ?
F20 C72 1.333(8) . ?
F21 C72 1.328(8) . ?
F22 C72 1.308(8) . ?
F20B C72 1.22(2) . ?
F21B C72 1.362(19) . ?
F22B C72 1.291(18) . ?
F23 C73 1.342(6) . ?
F24 C73 1.336(6) . ?
F25 C73 1.336(6) . ?
F26 C80 1.515(12) . ?
F27 C80 1.364(14) . ?
F28 C80 1.289(12) . ?
F26B C80 1.365(18) . ?
F27B C80 1.356(16) . ?
F28B C80 1.251(16) . ?
F26C C80 1.165(11) . ?
F27C C80 1.332(13) . ?
F28C C80 1.556(14) . ?
F29 C81 1.417(9) . ?
F30 C81 1.313(8) . ?
F31 C81 1.319(8) . ?
F29B C81 1.267(10) . ?
F30B C81 1.426(10) . ?
F31B C81 1.382(9) . ?
F29C C81 1.31(3) . ?
F30C C81 1.30(2) . ?
F31C C81 1.43(3) . ?
C50 C51 1.393(6) . ?
C50 C56 1.400(7) . ?
C50 B2 1.641(7) . ?
C51 C52 1.390(7) . ?
C51 H51 0.9500 . ?
C52 C53 1.387(8) . ?
C52 C55 1.489(8) . ?
C53 C54 1.382(8) . ?
C53 H53 0.9500 . ?
C54 C56 1.386(7) . ?
C54 C57 1.492(8) . ?
C56 H56 0.9500 . ?
C58 C63 1.401(7) . ?
C58 C59 1.409(7) . ?
C58 B2 1.625(7) . ?
C59 C60 1.391(7) . ?
C59 H59 0.9500 . ?
C60 C61 1.388(8) . ?
C60 C64 1.523(7) . ?
C61 C62 1.381(8) . ?
C61 H61 0.9500 . ?
C62 C63 1.385(8) . ?
C62 C65 1.499(8) . ?
C63 H63 0.9500 . ?
C66 C67 1.395(7) . ?
C66 C71 1.399(6) . ?
C66 B2 1.645(7) . ?
C67 C68 1.396(6) . ?
C67 H67 0.9500 . ?
C68 C69 1.387(7) . ?
C68 C72 1.500(7) . ?
C69 C70 1.386(7) . ?
C69 H69 0.9500 . ?
C70 C71 1.388(6) . ?
C70 C73 1.495(7) . ?
C71 H71 0.9500 . ?
C74 C79 1.390(6) . ?
C74 C75 1.403(6) . ?
C74 B2 1.641(7) . ?
C75 C76 1.387(7) . ?
C75 H75 0.9500 . ?
C76 C77 1.385(7) . ?
C76 C80 1.507(7) . ?
C77 C78 1.382(7) . ?
C77 H77 0.9500 . ?
C78 C79 1.395(7) . ?
C78 C81 1.484(7) . ?
C79 H79 0.9500 . ?

loop_
_geom_torsion_atom_site_label_1
_geom_torsion_atom_site_label_2
_geom_torsion_atom_site_label_3
_geom_torsion_atom_site_label_4
_geom_torsion
_geom_torsion_site_symmetry_1
_geom_torsion_site_symmetry_2
_geom_torsion_site_symmetry_3
_geom_torsion_site_symmetry_4
_geom_torsion_publ_flag
C1 N1 N2 C3 -1.3(5) . . . . ?
B1 N1 N2 C3 171.0(4) . . . . ?
C1 N1 N2 Dy1 174.5(3) . . . . ?
B1 N1 N2 Dy1 -13.3(6) . . . . ?
C9 N4 N5 C11 0.1(5) . . . . ?
B1 N4 N5 C11 -177.2(4) . . . . ?
C9 N4 N5 Dy1 175.8(3) . . . . ?
B1 N4 N5 Dy1 -1.5(6) . . . . ?
C17 N7 N8 C19 0.5(5) . . . . ?
B1 N7 N8 C19 -173.9(4) . . . . ?
C17 N7 N8 Dy1 -173.4(3) . . . . ?
B1 N7 N8 Dy1 12.3(6) . . . . ?
N2 N1 C1 C2 0.5(5) . . . . ?
B1 N1 C1 C2 -170.5(5) . . . . ?
N1 C1 C2 C3 0.4(5) . . . . ?
N1 N2 C3 C2 1.5(5) . . . . ?
Dy1 N2 C3 C2 -174.4(3) . . . . ?
N1 N2 C3 C4 -176.0(4) . . . . ?
Dy1 N2 C3 C4 8.0(5) . . . . ?
C1 C2 C3 N2 -1.2(5) . . . . ?
C1 C2 C3 C4 175.8(5) . . . . ?
C8 N3 C4 C5 0.2(6) . . . . ?
Dy1 N3 C4 C5 165.0(3) . . . . ?
C8 N3 C4 C3 178.7(4) . . . . ?
Dy1 N3 C4 C3 -16.5(5) . . . . ?
N2 C3 C4 N3 6.5(6) . . . . ?
C2 C3 C4 N3 -170.4(4) . . . . ?
N2 C3 C4 C5 -175.0(4) . . . . ?
C2 C3 C4 C5 8.1(8) . . . . ?
N3 C4 C5 C6 -0.1(7) . . . . ?
C3 C4 C5 C6 -178.5(5) . . . . ?
C4 C5 C6 C7 0.3(8) . . . . ?
C5 C6 C7 C8 -0.7(8) . . . . ?
C4 N3 C8 C7 -0.6(7) . . . . ?
Dy1 N3 C8 C7 -164.7(4) . . . . ?
C6 C7 C8 N3 0.8(8) . . . . ?
N5 N4 C9 C10 0.1(5) . . . . ?
B1 N4 C9 C10 177.0(5) . . . . ?
N4 C9 C10 C11 -0.3(6) . . . . ?
N4 N5 C11 C10 -0.3(5) . . . . ?
Dy1 N5 C11 C10 -176.3(3) . . . . ?
N4 N5 C11 C12 179.4(4) . . . . ?
Dy1 N5 C11 C12 3.3(5) . . . . ?
C9 C10 C11 N5 0.3(5) . . . . ?
C9 C10 C11 C12 -179.3(5) . . . . ?
C16 N6 C12 C13 0.8(6) . . . . ?
Dy1 N6 C12 C13 176.7(3) . . . . ?
C16 N6 C12 C11 -178.4(4) . . . . ?
Dy1 N6 C12 C11 -2.4(5) . . . . ?
N5 C11 C12 N6 -0.4(6) . . . . ?
C10 C11 C12 N6 179.2(5) . . . . ?
N5 C11 C12 C13 -179.5(4) . . . . ?
C10 C11 C12 C13 0.0(8) . . . . ?
N6 C12 C13 C14 -1.3(8) . . . . ?
C11 C12 C13 C14 177.8(5) . . . . ?
C12 C13 C14 C15 0.7(9) . . . . ?
C13 C14 C15 C16 0.4(9) . . . . ?
C12 N6 C16 C15 0.4(7) . . . . ?
Dy1 N6 C16 C15 -175.4(4) . . . . ?
C14 C15 C16 N6 -0.9(8) . . . . ?
N8 N7 C17 C18 0.3(6) . . . . ?
B1 N7 C17 C18 173.6(5) . . . . ?
N7 C17 C18 C19 -0.8(6) . . . . ?
N7 N8 C19 C18 -1.0(5) . . . . ?
Dy1 N8 C19 C18 173.3(3) . . . . ?
N7 N8 C19 C20 178.0(4) . . . . ?
Dy1 N8 C19 C20 -7.8(5) . . . . ?
C17 C18 C19 N8 1.1(5) . . . . ?
C17 C18 C19 C20 -177.6(5) . . . . ?
C24 N9 C20 C21 -0.7(7) . . . . ?
Dy1 N9 C20 C21 -167.7(4) . . . . ?
C24 N9 C20 C19 179.4(4) . . . . ?
Dy1 N9 C20 C19 12.4(5) . . . . ?
N8 C19 C20 N9 -3.7(6) . . . . ?
C18 C19 C20 N9 175.0(5) . . . . ?
N8 C19 C20 C21 176.4(4) . . . . ?
C18 C19 C20 C21 -4.9(8) . . . . ?
N9 C20 C21 C22 0.3(8) . . . . ?
C19 C20 C21 C22 -179.8(5) . . . . ?
C20 C21 C22 C23 0.0(8) . . . . ?
C21 C22 C23 C24 0.1(8) . . . . ?
C20 N9 C24 C23 0.8(7) . . . . ?
Dy1 N9 C24 C23 167.4(4) . . . . ?
C22 C23 C24 N9 -0.5(8) . . . . ?
C29 N11 C25 C26 -1.4(7) . . . . ?
Dy1 N11 C25 C26 177.5(4) . . . . ?
N11 C25 C26 C27 1.4(8) . . . . ?
C25 C26 C27 C28 0.1(8) . . . . ?
C26 C27 C28 C29 -1.4(8) . . . . ?
C26 C27 C28 C30 179.6(5) . . . . ?
C25 N11 C29 C28 0.0(7) . . . . ?
Dy1 N11 C29 C28 -179.0(4) . . . . ?
C27 C28 C29 N11 1.4(7) . . . . ?
C30 C28 C29 N11 -179.5(4) . . . . ?
C27 C28 C30 C31 13.2(9) . . . . ?
C29 C28 C30 C31 -165.8(5) . . . . ?
C27 C28 C30 S1 -168.9(4) . . . . ?
C29 C28 C30 S1 12.1(6) . . . . ?
C35B S1 C30 C31 -10.6(5) . . . . ?
C35C S1 C30 C31 17.6(5) . . . . ?
C35 S1 C30 C31 -7.5(5) . . . . ?
C35B S1 C30 C28 171.3(4) . . . . ?
C35C S1 C30 C28 -160.6(4) . . . . ?
C35 S1 C30 C28 174.3(4) . . . . ?
C28 C30 C31 C32 175.5(5) . . . . ?
S1 C30 C31 C32 -2.5(7) . . . . ?
C30 C31 C32 C38 -176.0(6) . . . . ?
C30 C31 C32 C35C -18.1(7) . . . . ?
C30 C31 C32 C35B 16.8(8) . . . . ?
C30 C31 C32 C35 14.4(9) . . . . ?
C43 S2 C33 C36 28.3(5) . . . . ?
C43 S2 C33 C35 136.9(13) . . . . ?
C43 S2 C33 C34 -93.7(11) . . . . ?
C36 C33 C35 C44 66(2) . . . . ?
C34 C33 C35 C44 -175(2) . . . . ?
S2 C33 C35 C44 -45(2) . . . . ?
C36 C33 C35 C32 -68.5(12) . . . . ?
C34 C33 C35 C32 51(2) . . . . ?
S2 C33 C35 C32 -179.0(12) . . . . ?
C36 C33 C35 S1 -175.8(8) . . . . ?
C34 C33 C35 S1 -56(2) . . . . ?
S2 C33 C35 S1 73.7(10) . . . . ?
C38 C32 C35 C33 53.0(14) . . . . ?
C31 C32 C35 C33 -135.4(12) . . . . ?
C38 C32 C35 C44 -77.9(15) . . . . ?
C31 C32 C35 C44 93.8(17) . . . . ?
C38 C32 C35 S1 171.0(4) . . . . ?
C31 C32 C35 S1 -17.3(8) . . . . ?
C43 S2 C33B C35B 137.0(10) . . . . ?
C43 S2 C33B C34B -94.2(8) . . . . ?
C43 S2 C33B C36 21.3(4) . . . . ?
C34B C33B C35B C44B -178.4(15) . . . . ?
C36 C33B C35B C44B 59.2(16) . . . . ?
S2 C33B C35B C44B -54.0(18) . . . . ?
C34B C33B C35B C32 60.9(16) . . . . ?
C36 C33B C35B C32 -61.5(8) . . . . ?
S2 C33B C35B C32 -174.7(8) . . . . ?
C34B C33B C35B S1 -50.2(16) . . . . ?
C36 C33B C35B S1 -172.6(6) . . . . ?
S2 C33B C35B S1 74.3(8) . . . . ?
C38 C32 C35B C33B 52.8(10) . . . . ?
C31 C32 C35B C33B -137.9(8) . . . . ?
C38 C32 C35B C44B -69.9(9) . . . . ?
C31 C32 C35B C44B 99.4(9) . . . . ?
C38 C32 C35B S1 168.1(5) . . . . ?
C31 C32 C35B S1 -22.6(6) . . . . ?
C30 S1 C35B C33B 128.7(8) . . . . ?
C30 S1 C35B C44B -102.6(9) . . . . ?
C30 S1 C35B C32 18.0(5) . . . . ?
C43 S2 C33C C35C -127.8(5) . . . . ?
C43 S2 C33C C34C 103.9(6) . . . . ?
C43 S2 C33C C36 -17.4(4) . . . . ?
C34C C33C C35C C44C 175.6(8) . . . . ?
C36 C33C C35C C44C -58.5(9) . . . . ?
S2 C33C C35C C44C 49.8(9) . . . . ?
C34C C33C C35C C32 -59.5(9) . . . . ?
C36 C33C C35C C32 66.3(6) . . . . ?
S2 C33C C35C C32 174.7(5) . . . . ?
C34C C33C C35C S1 52.4(10) . . . . ?
C36 C33C C35C S1 178.3(5) . . . . ?
S2 C33C C35C S1 -73.4(5) . . . . ?
C38 C32 C35C C33C -51.3(7) . . . . ?
C31 C32 C35C C33C 146.6(6) . . . . ?
C38 C32 C35C C44C 73.7(8) . . . . ?
C31 C32 C35C C44C -88.3(7) . . . . ?
C38 C32 C35C S1 -169.5(4) . . . . ?
C31 C32 C35C S1 28.5(6) . . . . ?
C30 S1 C35C C33C -137.6(6) . . . . ?
C30 S1 C35C C44C 95.8(5) . . . . ?
C30 S1 C35C C32 -25.0(4) . . . . ?
C35 C33 C36 C37 54.6(10) . . . . ?
C34 C33 C36 C37 -68.0(10) . . . . ?
S2 C33 C36 C37 166.7(5) . . . . ?
C35 C33 C36 C42 -144.3(8) . . . . ?
C34 C33 C36 C42 93.1(10) . . . . ?
S2 C33 C36 C42 -32.1(6) . . . . ?
C35C C33C C36 C37 -54.5(7) . . . . ?
C34C C33C C36 C37 71.7(7) . . . . ?
S2 C33C C36 C37 -169.9(4) . . . . ?
C35C C33C C36 C42 137.8(6) . . . . ?
C34C C33C C36 C42 -96.0(7) . . . . ?
S2 C33C C36 C42 22.4(5) . . . . ?
C35B C33B C36 C37 47.7(9) . . . . ?
C34B C33B C36 C37 -77.5(9) . . . . ?
S2 C33B C36 C37 170.3(4) . . . . ?
C35B C33B C36 C42 -146.6(7) . . . . ?
C34B C33B C36 C42 88.2(8) . . . . ?
S2 C33B C36 C42 -24.0(6) . . . . ?
C42 C36 C37 C38 -175.4(6) . . . . ?
C33 C36 C37 C38 -19.9(8) . . . . ?
C33C C36 C37 C38 20.0(8) . . . . ?
C33B C36 C37 C38 -13.6(8) . . . . ?
C42 C36 C37 C41 -0.7(11) . . . . ?
C33 C36 C37 C41 154.7(6) . . . . ?
C33C C36 C37 C41 -165.3(5) . . . . ?
C33B C36 C37 C41 161.1(6) . . . . ?
C31 C32 C38 C37 173.4(6) . . . . ?
C35C C32 C38 C37 16.5(8) . . . . ?
C35B C32 C38 C37 -20.1(8) . . . . ?
C35 C32 C38 C37 -16.7(9) . . . . ?
C31 C32 C38 C39 -4.1(11) . . . . ?
C35C C32 C38 C39 -161.0(5) . . . . ?
C35B C32 C38 C39 162.3(6) . . . . ?
C35 C32 C38 C39 165.8(7) . . . . ?
C36 C37 C38 C32 -0.3(8) . . . . ?
C41 C37 C38 C32 -175.9(5) . . . . ?
C36 C37 C38 C39 177.6(5) . . . . ?
C41 C37 C38 C39 2.1(6) . . . . ?
C32 C38 C39 F2 34.5(8) . . . . ?
C37 C38 C39 F2 -143.3(5) . . . . ?
C32 C38 C39 F3 -87.3(7) . . . . ?
C37 C38 C39 F3 95.0(5) . . . . ?
C32 C38 C39 C40 157.4(6) . . . . ?
C37 C38 C39 C40 -20.4(6) . . . . ?
F2 C39 C40 F5 -80.6(6) . . . . ?
F3 C39 C40 F5 36.5(6) . . . . ?
C38 C39 C40 F5 155.5(5) . . . . ?
F2 C39 C40 F4 39.1(6) . . . . ?
F3 C39 C40 F4 156.2(4) . . . . ?
C38 C39 C40 F4 -84.8(5) . . . . ?
F2 C39 C40 C41 154.4(5) . . . . ?
F3 C39 C40 C41 -88.5(5) . . . . ?
C38 C39 C40 C41 30.4(6) . . . . ?
C36 C37 C41 F6 -36.7(8) . . . . ?
C38 C37 C41 F6 138.4(5) . . . . ?
C36 C37 C41 F7 84.8(7) . . . . ?
C38 C37 C41 F7 -100.1(5) . . . . ?
C36 C37 C41 C40 -158.2(6) . . . . ?
C38 C37 C41 C40 17.0(6) . . . . ?
F5 C40 C41 F6 82.5(6) . . . . ?
F4 C40 C41 F6 -37.1(6) . . . . ?
C39 C40 C41 F6 -152.2(5) . . . . ?
F5 C40 C41 F7 -34.9(6) . . . . ?
F4 C40 C41 F7 -154.5(4) . . . . ?
C39 C40 C41 F7 90.4(5) . . . . ?
F5 C40 C41 C37 -154.5(5) . . . . ?
F4 C40 C41 C37 86.0(5) . . . . ?
C39 C40 C41 C37 -29.2(6) . . . . ?
C37 C36 C42 C43 177.5(6) . . . . ?
C33 C36 C42 C43 20.5(7) . . . . ?
C33C C36 C42 C43 -17.7(7) . . . . ?
C33B C36 C42 C43 14.8(7) . . . . ?
C36 C42 C43 C45 -178.8(5) . . . . ?
C36 C42 C43 S2 2.7(7) . . . . ?
C33B S2 C43 C42 -16.1(5) . . . . ?
C33 S2 C43 C42 -18.9(6) . . . . ?
C33C S2 C43 C42 10.1(4) . . . . ?
C33B S2 C43 C45 165.3(5) . . . . ?
C33 S2 C43 C45 162.5(6) . . . . ?
C33C S2 C43 C45 -168.5(4) . . . . ?
C42 C43 C45 C49 -161.9(5) . . . 2_675 ?
S2 C43 C45 C49 16.5(6) . . . 2_675 ?
C42 C43 C45 C46 16.2(8) . . . 2_675 ?
S2 C43 C45 C46 -165.4(4) . . . 2_675 ?
C45 C46 C47 C48 -1.1(8) 2_675 . . . ?
C49 N12 C48 C47 0.3(7) . . . . ?
Dy1 N12 C48 C47 -163.7(4) . . . . ?
C46 C47 C48 N12 1.8(8) . . . . ?
C48 N12 C49 C45 -3.3(7) . . . 2_675 ?
Dy1 N12 C49 C45 162.4(4) . . . 2_675 ?
C9 N4 B1 N7 -118.7(5) . . . . ?
N5 N4 B1 N7 57.9(5) . . . . ?
C9 N4 B1 N1 125.4(5) . . . . ?
N5 N4 B1 N1 -57.9(5) . . . . ?
C17 N7 B1 N4 123.6(5) . . . . ?
N8 N7 B1 N4 -63.7(5) . . . . ?
C17 N7 B1 N1 -119.6(5) . . . . ?
N8 N7 B1 N1 53.2(5) . . . . ?
C1 N1 B1 N4 -124.1(5) . . . . ?
N2 N1 B1 N4 65.5(5) . . . . ?
C1 N1 B1 N7 118.1(5) . . . . ?
N2 N1 B1 N7 -52.2(5) . . . . ?
C56 C50 C51 C52 -0.9(7) . . . . ?
B2 C50 C51 C52 -169.4(4) . . . . ?
C50 C51 C52 C53 1.0(7) . . . . ?
C50 C51 C52 C55 177.4(4) . . . . ?
C51 C52 C53 C54 0.0(7) . . . . ?
C55 C52 C53 C54 -176.4(5) . . . . ?
C52 C53 C54 C56 -1.2(7) . . . . ?
C52 C53 C54 C57 177.1(5) . . . . ?
C53 C52 C55 F8B 104.3(11) . . . . ?
C51 C52 C55 F8B -72.2(12) . . . . ?
C53 C52 C55 F10C -60.9(10) . . . . ?
C51 C52 C55 F10C 122.7(9) . . . . ?
C53 C52 C55 F9 -163.5(6) . . . . ?
C51 C52 C55 F9 20.0(8) . . . . ?
C53 C52 C55 F8 73.4(7) . . . . ?
C51 C52 C55 F8 -103.1(7) . . . . ?
C53 C52 C55 F10 -46.2(8) . . . . ?
C51 C52 C55 F10 137.3(7) . . . . ?
C53 C52 C55 F10B -28.7(10) . . . . ?
C51 C52 C55 F10B 154.9(9) . . . . ?
C53 C52 C55 F9C 166.1(7) . . . . ?
C51 C52 C55 F9C -10.4(9) . . . . ?
C53 C52 C55 F8C 56.6(8) . . . . ?
C51 C52 C55 F8C -119.9(7) . . . . ?
C53 C52 C55 F9B -140.8(8) . . . . ?
C51 C52 C55 F9B 42.8(9) . . . . ?
C53 C54 C56 C50 1.4(7) . . . . ?
C57 C54 C56 C50 -176.9(5) . . . . ?
C51 C50 C56 C54 -0.4(7) . . . . ?
B2 C50 C56 C54 168.8(4) . . . . ?
C53 C54 C57 F11 -32.8(14) . . . . ?
C56 C54 C57 F11 145.4(13) . . . . ?
C53 C54 C57 F13C 137.6(8) . . . . ?
C56 C54 C57 F13C -44.2(10) . . . . ?
C53 C54 C57 F11B -67.4(11) . . . . ?
C56 C54 C57 F11B 110.9(10) . . . . ?
C53 C54 C57 F13B 167.3(9) . . . . ?
C56 C54 C57 F13B -14.4(11) . . . . ?
C53 C54 C57 F12 88.0(11) . . . . ?
C56 C54 C57 F12 -93.8(11) . . . . ?
C53 C54 C57 F12B 45.6(10) . . . . ?
C56 C54 C57 F12B -136.1(9) . . . . ?
C53 C54 C57 F12C 12.6(10) . . . . ?
C56 C54 C57 F12C -169.1(8) . . . . ?
C53 C54 C57 F13 -156.8(9) . . . . ?
C56 C54 C57 F13 21.5(11) . . . . ?
C53 C54 C57 F11C -103.8(7) . . . . ?
C56 C54 C57 F11C 74.5(8) . . . . ?
C63 C58 C59 C60 1.4(7) . . . . ?
B2 C58 C59 C60 174.9(4) . . . . ?
C58 C59 C60 C61 0.6(8) . . . . ?
C58 C59 C60 C64 -179.9(4) . . . . ?
C59 C60 C61 C62 -2.0(8) . . . . ?
C64 C60 C61 C62 178.5(4) . . . . ?
C60 C61 C62 C63 1.4(8) . . . . ?
C60 C61 C62 C65 -177.8(5) . . . . ?
C61 C62 C63 C58 0.7(8) . . . . ?
C65 C62 C63 C58 179.9(5) . . . . ?
C59 C58 C63 C62 -2.1(7) . . . . ?
B2 C58 C63 C62 -175.2(5) . . . . ?
C61 C60 C64 F16C -106.8(9) . . . . ?
C59 C60 C64 F16C 73.7(10) . . . . ?
C61 C60 C64 F14 71.5(11) . . . . ?
C59 C60 C64 F14 -108.0(10) . . . . ?
C61 C60 C64 F14B -17.7(6) . . . . ?
C59 C60 C64 F14B 162.7(5) . . . . ?
C61 C60 C64 F16B -139.3(5) . . . . ?
C59 C60 C64 F16B 41.2(6) . . . . ?
C61 C60 C64 F15B 101.8(5) . . . . ?
C59 C60 C64 F15B -77.8(6) . . . . ?
C61 C60 C64 F15C 122.8(9) . . . . ?
C59 C60 C64 F15C -56.8(9) . . . . ?
C61 C60 C64 F15 -164.0(8) . . . . ?
C59 C60 C64 F15 16.4(10) . . . . ?
C61 C60 C64 F14C 16.3(8) . . . . ?
C59 C60 C64 F14C -163.2(7) . . . . ?
C61 C60 C64 F16 -54.2(9) . . . . ?
C59 C60 C64 F16 126.3(9) . . . . ?
C61 C62 C65 F19B 85.6(18) . . . . ?
C63 C62 C65 F19B -93.6(18) . . . . ?
C61 C62 C65 F18 -76.4(9) . . . . ?
C63 C62 C65 F18 104.4(9) . . . . ?
C61 C62 C65 F17C 19.6(12) . . . . ?
C63 C62 C65 F17C -159.6(10) . . . . ?
C61 C62 C65 F18C -104.3(11) . . . . ?
C63 C62 C65 F18C 76.5(12) . . . . ?
C61 C62 C65 F19C 138.3(9) . . . . ?
C63 C62 C65 F19C -40.9(11) . . . . ?
C61 C62 C65 F17 50.0(9) . . . . ?
C63 C62 C65 F17 -129.2(8) . . . . ?
C61 C62 C65 F18B -150.3(14) . . . . ?
C63 C62 C65 F18B 30.5(15) . . . . ?
C61 C62 C65 F19 163.1(6) . . . . ?
C63 C62 C65 F19 -16.1(9) . . . . ?
C61 C62 C65 F17B -38.5(12) . . . . ?
C63 C62 C65 F17B 142.3(11) . . . . ?
C71 C66 C67 C68 -0.7(7) . . . . ?
B2 C66 C67 C68 -170.2(4) . . . . ?
C66 C67 C68 C69 0.3(7) . . . . ?
C66 C67 C68 C72 -179.1(5) . . . . ?
C67 C68 C69 C70 0.3(7) . . . . ?
C72 C68 C69 C70 179.7(5) . . . . ?
C68 C69 C70 C71 -0.3(7) . . . . ?
C68 C69 C70 C73 177.4(5) . . . . ?
C69 C70 C71 C66 -0.1(7) . . . . ?
C73 C70 C71 C66 -178.0(4) . . . . ?
C67 C66 C71 C70 0.6(7) . . . . ?
B2 C66 C71 C70 170.7(4) . . . . ?
C69 C68 C72 F20B 161.4(17) . . . . ?
C67 C68 C72 F20B -19.2(18) . . . . ?
C69 C68 C72 F22B 30.8(15) . . . . ?
C67 C68 C72 F22B -149.8(14) . . . . ?
C69 C68 C72 F22 -26.8(10) . . . . ?
C67 C68 C72 F22 152.6(7) . . . . ?
C69 C68 C72 F21 -150.3(6) . . . . ?
C67 C68 C72 F21 29.1(8) . . . . ?
C69 C68 C72 F20 92.9(7) . . . . ?
C67 C68 C72 F20 -87.7(7) . . . . ?
C69 C68 C72 F21B -76.5(13) . . . . ?
C67 C68 C72 F21B 102.9(13) . . . . ?
C69 C70 C73 F25 -100.7(6) . . . . ?
C71 C70 C73 F25 77.2(6) . . . . ?
C69 C70 C73 F24 140.4(5) . . . . ?
C71 C70 C73 F24 -41.7(6) . . . . ?
C69 C70 C73 F23 19.0(7) . . . . ?
C71 C70 C73 F23 -163.2(4) . . . . ?
C79 C74 C75 C76 -1.0(7) . . . . ?
B2 C74 C75 C76 172.8(5) . . . . ?
C74 C75 C76 C77 2.0(8) . . . . ?
C74 C75 C76 C80 -176.4(5) . . . . ?
C75 C76 C77 C78 -1.1(8) . . . . ?
C80 C76 C77 C78 177.4(5) . . . . ?
C76 C77 C78 C79 -0.7(7) . . . . ?
C76 C77 C78 C81 178.8(5) . . . . ?
C75 C74 C79 C78 -0.8(7) . . . . ?
B2 C74 C79 C78 -174.2(4) . . . . ?
C77 C78 C79 C74 1.7(7) . . . . ?
C81 C78 C79 C74 -177.8(5) . . . . ?
C77 C76 C80 F26C -75.0(9) . . . . ?
C75 C76 C80 F26C 103.5(9) . . . . ?
C77 C76 C80 F28B 4.3(12) . . . . ?
C75 C76 C80 F28B -177.3(10) . . . . ?
C77 C76 C80 F28 26.2(10) . . . . ?
C75 C76 C80 F28 -155.3(8) . . . . ?
C77 C76 C80 F27C 168.1(7) . . . . ?
C75 C76 C80 F27C -13.5(9) . . . . ?
C77 C76 C80 F27B 148.8(11) . . . . ?
C75 C76 C80 F27B -32.8(13) . . . . ?
C77 C76 C80 F27 134.3(7) . . . . ?
C75 C76 C80 F27 -47.2(9) . . . . ?
C77 C76 C80 F26B -107.9(9) . . . . ?
C75 C76 C80 F26B 70.5(10) . . . . ?
C77 C76 C80 F26 -92.1(8) . . . . ?
C75 C76 C80 F26 86.4(8) . . . . ?
C77 C76 C80 F28C 41.6(8) . . . . ?
C75 C76 C80 F28C -140.0(7) . . . . ?
C77 C78 C81 F29B 107.4(8) . . . . ?
C79 C78 C81 F29B -73.0(8) . . . . ?
C77 C78 C81 F30C -76.6(15) . . . . ?
C79 C78 C81 F30C 103.0(14) . . . . ?
C77 C78 C81 F29C 150.1(16) . . . . ?
C79 C78 C81 F29C -30.3(17) . . . . ?
C77 C78 C81 F30 -113.5(6) . . . . ?
C79 C78 C81 F30 66.0(7) . . . . ?
C77 C78 C81 F31 14.1(9) . . . . ?
C79 C78 C81 F31 -166.4(6) . . . . ?
C77 C78 C81 F31B -21.2(9) . . . . ?
C79 C78 C81 F31B 158.3(7) . . . . ?
C77 C78 C81 F29 131.8(6) . . . . ?
C79 C78 C81 F29 -48.6(7) . . . . ?
C77 C78 C81 F30B -132.7(6) . . . . ?
C79 C78 C81 F30B 46.8(8) . . . . ?
C77 C78 C81 F31C 45.1(13) . . . . ?
C79 C78 C81 F31C -135.4(13) . . . . ?
C63 C58 B2 C74 89.9(5) . . . . ?
C59 C58 B2 C74 -82.9(5) . . . . ?
C63 C58 B2 C50 -31.7(6) . . . . ?
C59 C58 B2 C50 155.4(4) . . . . ?
C63 C58 B2 C66 -145.6(4) . . . . ?
C59 C58 B2 C66 41.5(6) . . . . ?
C79 C74 B2 C58 96.3(5) . . . . ?
C75 C74 B2 C58 -76.9(5) . . . . ?
C79 C74 B2 C50 -139.1(5) . . . . ?
C75 C74 B2 C50 47.8(6) . . . . ?
C79 C74 B2 C66 -25.3(7) . . . . ?
C75 C74 B2 C66 161.5(4) . . . . ?
C51 C50 B2 C58 -31.4(6) . . . . ?
C56 C50 B2 C58 160.4(4) . . . . ?
C51 C50 B2 C74 -148.7(4) . . . . ?
C56 C50 B2 C74 43.1(6) . . . . ?
C51 C50 B2 C66 88.4(5) . . . . ?
C56 C50 B2 C66 -79.7(5) . . . . ?
C67 C66 B2 C58 -152.6(4) . . . . ?
C71 C66 B2 C58 38.2(6) . . . . ?
C67 C66 B2 C74 -35.4(6) . . . . ?
C71 C66 B2 C74 155.4(4) . . . . ?
C67 C66 B2 C50 84.4(5) . . . . ?
C71 C66 B2 C50 -84.9(5) . . . . ?
